data_7243267
loop_
_publ_author_name
'Kazimierczuk, Katarzyna'
'Milanesio, Marco'
'Do\/l\;ega, Anna'
'Palin, Luca'
'Walencik, Maja'
'Jurkowski, Micha\/l'
'Conterosito, Eleonora'

_publ_section_title
;
 Solvothermal synthesis and structural characterization of three
 polyoxotitanium-organic acid clusters
;
_journal_issue 40
_journal_name_full 'RSC Advances'
_journal_page_first 25068
_journal_page_last 25078
_journal_paper_doi 10.1039/D0RA09691A
_journal_volume 11
_journal_year 2021
_chemical_absolute_configuration unk
_chemical_formula_moiety 'C80 H96 O28 Ti6'
_chemical_formula_sum 'C80 H96 O28 Ti6'
_chemical_formula_weight 1792.96
_space_group_IT_number 2
_space_group_name_Hall '-P 1'
_space_group_name_H-M_alt 'P -1'
_symmetry_cell_setting triclinic
_symmetry_Int_Tables_number 2
_symmetry_space_group_name_Hall '-P 1'
_symmetry_space_group_name_H-M 'P -1'
_atom_sites_solution_hydrogens geom
_audit_conform_dict_location ftp://ftp.iucr.org/pub/cif_core.dic
_audit_conform_dict_name cif_core.dic
_audit_conform_dict_version 2.4
_audit_creation_date 2020-04-21
_audit_creation_method 'WinGX routine CIF_UPDATE'
_audit_update_record
;
2020-10-09 deposited with the CCDC.	2021-07-05 downloaded from the CCDC.
;
_cell_angle_alpha 72.820(11)
_cell_angle_beta 83.873(11)
_cell_angle_gamma 78.346(11)
_cell_formula_units_Z 2
_cell_length_a 14.9415(19)
_cell_length_b 15.493(2)
_cell_length_c 20.120(3)
_cell_measurement_reflns_used 22244
_cell_measurement_temperature 120(2)
_cell_measurement_theta_max 29.47
_cell_measurement_theta_min 2.48
_cell_measurement_wavelength 0.71073
_cell_volume 4352.5(11)
_computing_molecular_graphics 'Ortep for Windows (Farrugia, 2012)'
_computing_publication_material 'WinGX publication routines (Farrugia, 2012)'
_computing_structure_refinement 'SHELXL-2016/6 (Sheldrick, 2016)'
_computing_structure_solution 'SHELXT 2014/5 (Sheldrick, 2014)'
_diffrn_ambient_temperature 120(2)
_diffrn_detector 'image plate (34 cm diameter)'
_diffrn_detector_area_resol_mean 6.67
_diffrn_detector_type STOE
_diffrn_measured_fraction_theta_full 0.985
_diffrn_measured_fraction_theta_max 0.986
_diffrn_measurement_device '2-circle goniometer'
_diffrn_measurement_device_type 'STOE IPDS 2T'
_diffrn_measurement_method 'rotation method'
_diffrn_radiation_monochromator 'parabolic x-ray mirror'
_diffrn_radiation_probe x-ray
_diffrn_radiation_type MoK\a
_diffrn_radiation_wavelength 0.71073
_diffrn_reflns_av_R_equivalents 0.0465
_diffrn_reflns_av_unetI/netI 0.0744
_diffrn_reflns_Laue_measured_fraction_full 0.985
_diffrn_reflns_Laue_measured_fraction_max 0.986
_diffrn_reflns_limit_h_max 18
_diffrn_reflns_limit_h_min -17
_diffrn_reflns_limit_k_max 19
_diffrn_reflns_limit_k_min -19
_diffrn_reflns_limit_l_max 24
_diffrn_reflns_limit_l_min -24
_diffrn_reflns_number 33376
_diffrn_reflns_point_group_measured_fraction_full 0.985
_diffrn_reflns_point_group_measured_fraction_max 0.986
_diffrn_reflns_theta_full 25.242
_diffrn_reflns_theta_max 26
_diffrn_reflns_theta_min 2.479
_diffrn_source 'GeniX Mo, 0.05 x 0.05 mm2 microfocus'
_diffrn_standards_number 0
_exptl_absorpt_coefficient_mu 0.6
_exptl_absorpt_correction_T_max 0.9583
_exptl_absorpt_correction_T_min 0.9294
_exptl_absorpt_correction_type numerical
_exptl_absorpt_process_details
;
        Numerical  absorption  correction was  performed
        after the  optimization of  the  crystal-shape
        description due to Herrendorf?s method
        [Herrendorf, 1994]
        Herrendorf,  W. (1994).HABITUS, a program for the
        optimization  of  the  crystal description for
 the numerical absorption correction by means of
        suitable, psi scanned reflections;dissertation
        1994,Karlsruhe;extension 1998,Gie\&sen
;
_exptl_crystal_colour colourless
_exptl_crystal_density_diffrn 1.368
_exptl_crystal_density_method 'not measured'
_exptl_crystal_description prism
_exptl_crystal_F_000 1864
_exptl_crystal_size_max 0.15
_exptl_crystal_size_mid 0.13
_exptl_crystal_size_min 0.10
_refine_diff_density_max 0.529
_refine_diff_density_min -0.63
_refine_diff_density_rms 0.067
_refine_ls_extinction_method none
_refine_ls_goodness_of_fit_ref 1.017
_refine_ls_hydrogen_treatment constr
_refine_ls_matrix_type full
_refine_ls_number_parameters 1254
_refine_ls_number_reflns 16867
_refine_ls_number_restraints 14
_refine_ls_restrained_S_all 1.017
_refine_ls_R_factor_all 0.1064
_refine_ls_R_factor_gt 0.055
_refine_ls_shift/su_max 0.002
_refine_ls_shift/su_mean 0
_refine_ls_structure_factor_coef Fsqd
_refine_ls_weighting_details 'w=1/[\s^2^(Fo^2^)+(0.0717P)^2^+0.4261P] where P=(Fo^2^+2Fc^2^)/3'
_refine_ls_weighting_scheme calc
_refine_ls_wR_factor_gt 0.1263
_refine_ls_wR_factor_ref 0.1473
_reflns_Friedel_coverage 0
_reflns_number_gt 9996
_reflns_number_total 16867
_reflns_threshold_expression 'I > 2\s(I)'
_cod_data_source_file d0ra09691a2.cif
_cod_data_source_block II
_cod_database_code 7243267

loop_
_symmetry_equiv_pos_as_xyz
'x, y, z'
'-x, -y, -z'

loop_
_atom_site_label
_atom_site_type_symbol
_atom_site_fract_x
_atom_site_fract_y
_atom_site_fract_z
_atom_site_U_iso_or_equiv
_atom_site_adp_type
_atom_site_occupancy
_atom_site_site_symmetry_order
_atom_site_calc_flag
_atom_site_refinement_flags_posn
_atom_site_refinement_flags_adp
_atom_site_refinement_flags_occupancy
_atom_site_disorder_assembly
_atom_site_disorder_group
C1 C 0.6110(13) 0.8447(11) 0.2220(11) 0.058(6) Uani 0.282(9) 1 d D . P A 1
H1 H 0.593068 0.786683 0.241941 0.069 Uiso 0.282(9) 1 calc R U P A 1
C2 C 0.618(2) 0.8797(19) 0.1453(16) 0.086(13) Uani 0.282(9) 1 d D . P A 1
H2 H 0.602898 0.850849 0.113651 0.104 Uiso 0.282(9) 1 calc R U P A 1
C3 C 0.6525(14) 0.9637(16) 0.1264(12) 0.068(6) Uani 0.282(9) 1 d D . P A 1
C4 C 0.6684(17) 1.0124(14) 0.1672(10) 0.086(8) Uani 0.282(9) 1 d D . P A 1
H4 H 0.686468 1.070478 0.147871 0.103 Uiso 0.282(9) 1 calc R U P A 1
C5 C 0.6576(15) 0.9751(13) 0.2397(9) 0.063(5) Uani 0.282(9) 1 d D . P A 1
H5 H 0.670583 1.008365 0.269241 0.075 Uiso 0.282(9) 1 calc R U P A 1
C6 C 0.6298(14) 0.8948(15) 0.2690(12) 0.055(6) Uani 0.282(9) 1 d D . P A 1
C7 C 0.6642(18) 1.0029(17) 0.0455(11) 0.101(9) Uani 0.282(9) 1 d D . P A 1
H7A H 0.662262 0.954772 0.023406 0.151 Uiso 0.282(9) 1 calc R U P A 1
H7B H 0.723047 1.023723 0.033268 0.151 Uiso 0.282(9) 1 calc R U P A 1
H7C H 0.614454 1.054731 0.029046 0.151 Uiso 0.282(9) 1 calc R U P A 1
C1A C 0.5794(6) 0.7867(8) 0.2434(5) 0.083(3) Uani 0.718(9) 1 d D . P A 2
H1A H 0.567676 0.729232 0.272774 0.1 Uiso 0.718(9) 1 calc R U P A 2
C2A C 0.5781(8) 0.8070(12) 0.1721(6) 0.131(6) Uani 0.718(9) 1 d D . P A 2
H2A H 0.569633 0.760346 0.152729 0.157 Uiso 0.718(9) 1 calc R U P A 2
C3A C 0.5887(10) 0.8930(17) 0.1263(8) 0.173(12) Uani 0.718(9) 1 d D . P A 2
C4A C 0.6131(10) 0.9494(17) 0.1567(6) 0.158(10) Uani 0.718(9) 1 d D . P A 2
H4A H 0.630578 1.004511 0.127511 0.19 Uiso 0.718(9) 1 calc R U P A 2
C5A C 0.6149(7) 0.9332(10) 0.2287(4) 0.088(4) Uani 0.718(9) 1 d D . P A 2
H5A H 0.627658 0.978897 0.247234 0.106 Uiso 0.718(9) 1 calc R U P A 2
C6A C 0.5984(5) 0.8530(7) 0.2713(4) 0.058(2) Uani 0.718(9) 1 d D . P A 2
C7A C 0.5865(10) 0.9117(17) 0.0482(6) 0.253(13) Uani 0.718(9) 1 d D . P A 2
H7AA H 0.642703 0.8786 0.030819 0.379 Uiso 0.718(9) 1 calc R U P A 2
H7AB H 0.581916 0.977789 0.025836 0.379 Uiso 0.718(9) 1 calc R U P A 2
H7AC H 0.533459 0.890954 0.037386 0.379 Uiso 0.718(9) 1 calc R U P A 2
C8 C 0.6000(3) 0.8370(4) 0.3473(3) 0.0667(16) Uani 1 1 d D . . . .
C9 C 0.9199(3) 1.0708(3) 0.4221(2) 0.0464(10) Uani 1 1 d . . . . .
H9 H 0.881722 1.124123 0.430155 0.056 Uiso 1 1 calc R U . . .
C10 C 1.0114(3) 1.0714(3) 0.4033(2) 0.0526(11) Uani 1 1 d . . . . .
H10 H 1.035319 1.125521 0.398292 0.063 Uiso 1 1 calc R U . . .
C11 C 1.0687(3) 0.9951(3) 0.3918(3) 0.0557(12) Uani 1 1 d . . . . .
C12 C 1.0316(3) 0.9177(3) 0.3987(3) 0.0646(14) Uani 1 1 d . . . . .
H12 H 1.070204 0.86473 0.390411 0.077 Uiso 1 1 calc R U . . .
C13 C 0.9399(3) 0.9150(3) 0.4175(3) 0.0601(13) Uani 1 1 d . . . . .
H13 H 0.916167 0.860977 0.422087 0.072 Uiso 1 1 calc R U . . .
C14 C 0.8831(2) 0.9926(3) 0.4294(2) 0.0452(10) Uani 1 1 d . . . . .
C15 C 1.1683(3) 0.9960(4) 0.3695(3) 0.0724(15) Uani 1 1 d . . . . .
H15A H 1.179393 0.989347 0.322225 0.109 Uiso 1 1 calc R U . . .
H15B H 1.206343 0.944949 0.40158 0.109 Uiso 1 1 calc R U . . .
H15C H 1.183751 1.05421 0.370246 0.109 Uiso 1 1 calc R U . . .
C16 C 0.7843(2) 0.9923(2) 0.4491(2) 0.0446(10) Uani 1 1 d . . . . .
C17 C 0.6060(4) 0.9833(3) 0.7172(3) 0.0658(14) Uani 1 1 d . . . . .
H17 H 0.60323 1.046368 0.692675 0.079 Uiso 1 1 calc R U . . .
C18 C 0.5994(5) 0.9572(3) 0.7879(3) 0.096(2) Uani 1 1 d . . . . .
H18 H 0.592811 1.002449 0.812187 0.115 Uiso 1 1 calc R U . . .
C19 C 0.6020(5) 0.8669(4) 0.8252(3) 0.088(2) Uani 1 1 d . . . . .
C20 C 0.6138(5) 0.8034(4) 0.7890(3) 0.0883(19) Uani 1 1 d . . . . .
H20 H 0.617425 0.740302 0.813612 0.106 Uiso 1 1 calc R U . . .
C21 C 0.6203(4) 0.8291(3) 0.7182(3) 0.0706(15) Uani 1 1 d . . . . .
H21 H 0.627555 0.783683 0.694066 0.085 Uiso 1 1 calc R U . . .
C22 C 0.6165(2) 0.9196(2) 0.6809(2) 0.0411(9) Uani 1 1 d . . . . .
C23 C 0.5952(7) 0.8401(5) 0.9054(3) 0.144(4) Uani 1 1 d . . . . .
H23A H 0.654835 0.807255 0.923385 0.215 Uiso 1 1 calc R U . . .
H23B H 0.54952 0.800295 0.922809 0.215 Uiso 1 1 calc R U . . .
H23C H 0.576949 0.89564 0.921003 0.215 Uiso 1 1 calc R U . . .
C24 C 0.6230(2) 0.9491(2) 0.6045(2) 0.0335(8) Uani 1 1 d . . . . .
C25 C 0.7928(3) 1.2874(3) 0.5306(3) 0.0549(12) Uani 1 1 d . . . . .
H25 H 0.810052 1.234346 0.514394 0.066 Uiso 1 1 calc R U . . .
C26 C 0.8594(3) 1.3290(3) 0.5443(3) 0.0647(14) Uani 1 1 d . . . . .
H26 H 0.922072 1.305759 0.535596 0.078 Uiso 1 1 calc R U . . .
C27 C 0.8363(3) 1.4043(3) 0.5707(3) 0.0687(15) Uani 1 1 d . . . . .
C28 C 0.7443(3) 1.4393(3) 0.5796(3) 0.0776(17) Uani 1 1 d . . . . .
H28 H 0.726948 1.491701 0.596553 0.093 Uiso 1 1 calc R U . . .
C29 C 0.6777(3) 1.3996(3) 0.5641(3) 0.0689(15) Uani 1 1 d . . . . .
H29 H 0.614967 1.425357 0.569839 0.083 Uiso 1 1 calc R U . . .
C30 C 0.7015(3) 1.3222(3) 0.5403(3) 0.0511(11) Uani 1 1 d . . . . .
C31 C 0.9093(4) 1.4478(4) 0.5879(4) 0.096(2) Uani 1 1 d . . . . .
H31A H 0.957792 1.399614 0.612083 0.145 Uiso 1 1 calc R U . . .
H31B H 0.882398 1.486854 0.617985 0.145 Uiso 1 1 calc R U . . .
H31C H 0.935278 1.485167 0.544766 0.145 Uiso 1 1 calc R U . . .
C32 C 0.6294(3) 1.2780(3) 0.5243(3) 0.0501(11) Uani 1 1 d . . . . .
C33 C 0.3278(5) 1.4318(5) 0.5926(5) 0.107(2) Uani 1 1 d . . . . .
H33A H 0.308497 1.382785 0.632365 0.128 Uiso 1 1 calc R U . . .
H33B H 0.27393 1.481108 0.578954 0.128 Uiso 1 1 calc R U . . .
C34 C 0.4004(5) 1.4688(5) 0.6131(5) 0.114(3) Uani 1 1 d . . . . .
H34A H 0.421131 1.515331 0.572969 0.171 Uiso 1 1 calc R U . . .
H34B H 0.451912 1.418995 0.62939 0.171 Uiso 1 1 calc R U . . .
H34C H 0.376542 1.496876 0.650684 0.171 Uiso 1 1 calc R U . . .
C35 C 0.4512(9) 1.3663(8) 0.3532(5) 0.220(8) Uani 1 1 d . . . . .
H35A H 0.447749 1.307116 0.345052 0.264 Uiso 1 1 calc R U . . .
H35B H 0.517409 1.367887 0.350511 0.264 Uiso 1 1 calc R U . . .
C36 C 0.4243(7) 1.4252(6) 0.2953(5) 0.153(4) Uani 1 1 d . . . . .
H36A H 0.359848 1.425069 0.29027 0.229 Uiso 1 1 calc R U . . .
H36B H 0.46137 1.408406 0.256235 0.229 Uiso 1 1 calc R U . . .
H36C H 0.431513 1.486581 0.295483 0.229 Uiso 1 1 calc R U . . .
C37 C 0.1855(5) 1.2885(4) 0.4383(5) 0.130(3) Uani 1 1 d . . . . .
H37A H 0.221987 1.321646 0.399308 0.195 Uiso 1 1 calc R U . . .
H37B H 0.12192 1.32105 0.436622 0.195 Uiso 1 1 calc R U . . .
H37C H 0.187583 1.226307 0.434781 0.195 Uiso 1 1 calc R U . . .
C38 C 0.2225(3) 1.2831(3) 0.5039(4) 0.0781(19) Uani 1 1 d . . . . .
H38A H 0.216167 1.34584 0.508788 0.094 Uiso 1 1 calc R U . . .
H38B H 0.186685 1.247817 0.543072 0.094 Uiso 1 1 calc R U . . .
C39 C 0.673(3) 1.202(5) 0.325(2) 0.198(8) Uani 0.383(12) 1 d . . P B 1
H39A H 0.710998 1.245407 0.329653 0.237 Uiso 0.383(12) 1 calc R U P B 1
H39B H 0.714744 1.143119 0.325619 0.237 Uiso 0.383(12) 1 calc R U P B 1
C40 C 0.637(2) 1.233(2) 0.2690(11) 0.198(8) Uani 0.383(12) 1 d . . P B 1
H40A H 0.675711 1.207574 0.233962 0.296 Uiso 0.383(12) 1 calc R U P B 1
H40B H 0.630454 1.299703 0.254397 0.296 Uiso 0.383(12) 1 calc R U P B 1
H40C H 0.577043 1.215108 0.273729 0.296 Uiso 0.383(12) 1 calc R U P B 1
C39A C 0.6376(18) 1.188(3) 0.3196(13) 0.198(8) Uani 0.617(12) 1 d . . P B 2
H39C H 0.587766 1.232284 0.292859 0.237 Uiso 0.617(12) 1 calc R U P B 2
H39D H 0.687121 1.223189 0.314884 0.237 Uiso 0.617(12) 1 calc R U P B 2
C40A C 0.6645(13) 1.1479(13) 0.2818(7) 0.198(8) Uani 0.617(12) 1 d . . P B 2
H40D H 0.695783 1.086608 0.306658 0.296 Uiso 0.617(12) 1 calc R U P B 2
H40E H 0.707734 1.179825 0.248057 0.296 Uiso 0.617(12) 1 calc R U P B 2
H40F H 0.613695 1.142154 0.257266 0.296 Uiso 0.617(12) 1 calc R U P B 2
C41 C 0.1795(9) 0.1131(7) 0.0327(6) 0.099(4) Uani 0.755(5) 1 d . . P C 1
H41 H 0.180812 0.15455 0.059059 0.118 Uiso 0.755(5) 1 calc R U P C 1
C42 C 0.2020(11) 0.0191(6) 0.0641(5) 0.130(5) Uani 0.755(5) 1 d . . P C 1
H42 H 0.216162 -0.003297 0.111757 0.156 Uiso 0.755(5) 1 calc R U P C 1
C43 C 0.2036(7) -0.0399(5) 0.0263(5) 0.096(3) Uani 0.755(5) 1 d . . P C 1
C44 C 0.1842(5) -0.0074(4) -0.0421(4) 0.070(2) Uani 0.755(5) 1 d . . P C 1
H44 H 0.187611 -0.049537 -0.068766 0.085 Uiso 0.755(5) 1 calc R U P C 1
C45 C 0.1597(4) 0.0849(4) -0.0734(3) 0.0528(16) Uani 0.755(5) 1 d . . P C 1
H45 H 0.145614 0.105873 -0.12111 0.063 Uiso 0.755(5) 1 calc R U P C 1
C46 C 0.1553(5) 0.1477(4) -0.0360(4) 0.0571(18) Uani 0.755(5) 1 d . . P C 1
C47 C 0.2312(9) -0.1438(5) 0.0616(5) 0.143(5) Uani 0.755(5) 1 d . . P C 1
H47A H 0.277962 -0.153684 0.095074 0.214 Uiso 0.755(5) 1 calc R U P C 1
H47B H 0.255857 -0.17531 0.026156 0.214 Uiso 0.755(5) 1 calc R U P C 1
H47C H 0.177404 -0.168226 0.086008 0.214 Uiso 0.755(5) 1 calc R U P C 1
C41A C 0.1404(11) 0.1081(16) 0.0520(11) 0.029(5) Uani 0.245(5) 1 d . . P C 2
H41A H 0.16082 0.149003 0.071631 0.035 Uiso 0.245(5) 1 calc R U P C 2
C42A C 0.1465(10) 0.0184(14) 0.0894(10) 0.040(5) Uani 0.245(5) 1 d . . P C 2
H42A H 0.179394 -0.003144 0.130729 0.048 Uiso 0.245(5) 1 calc R U P C 2
C43A C 0.1045(12) -0.0458(11) 0.0683(9) 0.047(4) Uani 0.245(5) 1 d . . P C 2
C44A C 0.0608(12) -0.0092(11) 0.0057(10) 0.052(5) Uani 0.245(5) 1 d . . P C 2
H44A H 0.027814 -0.045339 -0.009876 0.062 Uiso 0.245(5) 1 calc R U P C 2
C45A C 0.0654(11) 0.0826(10) -0.0349(8) 0.040(4) Uani 0.245(5) 1 d . . P C 2
H45A H 0.040135 0.106035 -0.079492 0.047 Uiso 0.245(5) 1 calc R U P C 2
C46A C 0.1085(17) 0.1390(14) -0.0081(13) 0.0571(18) Uani 0.245(5) 1 d . . P C 2
C47A C 0.1012(16) -0.1428(11) 0.1096(11) 0.067(6) Uani 0.245(5) 1 d . . P C 2
H47D H 0.127567 -0.155309 0.154822 0.101 Uiso 0.245(5) 1 calc R U P C 2
H47E H 0.136476 -0.184722 0.084216 0.101 Uiso 0.245(5) 1 calc R U P C 2
H47F H 0.037555 -0.152077 0.116948 0.101 Uiso 0.245(5) 1 calc R U P C 2
C48 C 0.1254(3) 0.2453(3) -0.0648(3) 0.0620(13) Uani 1 1 d . . . . .
C49 C 0.4292(3) 0.4185(3) 0.0805(3) 0.0494(11) Uani 1 1 d . . . . .
H49 H 0.392331 0.444584 0.113616 0.059 Uiso 1 1 calc R U . . .
C50 C 0.5237(3) 0.3934(3) 0.0866(3) 0.0597(13) Uani 1 1 d . . . . .
H50 H 0.550843 0.402702 0.12394 0.072 Uiso 1 1 calc R U . . .
C51 C 0.5782(3) 0.3553(3) 0.0389(3) 0.0634(14) Uani 1 1 d . . . . .
C52 C 0.5378(3) 0.3433(3) -0.0162(3) 0.0626(14) Uani 1 1 d . . . . .
H52 H 0.574806 0.317811 -0.049554 0.075 Uiso 1 1 calc R U . . .
C53 C 0.4441(3) 0.3682(3) -0.0228(3) 0.0565(12) Uani 1 1 d . . . . .
H53 H 0.417162 0.359936 -0.060628 0.068 Uiso 1 1 calc R U . . .
C54 C 0.3893(2) 0.4053(2) 0.0260(3) 0.0466(11) Uani 1 1 d . . . . .
C55 C 0.6809(3) 0.3283(4) 0.0455(4) 0.088(2) Uani 1 1 d . . . . .
H55A H 0.698605 0.349186 0.082836 0.132 Uiso 1 1 calc R U . . .
H55B H 0.711972 0.356852 0.001438 0.132 Uiso 1 1 calc R U . . .
H55C H 0.698529 0.261335 0.056475 0.132 Uiso 1 1 calc R U . . .
C56 C 0.2877(2) 0.4303(3) 0.0202(2) 0.0447(10) Uani 1 1 d . . . . .
C57 C 0.1140(9) 0.7361(8) -0.1797(7) 0.051(3) Uani 0.512(10) 1 d . . P D 1
H57 H 0.124862 0.68651 -0.199956 0.062 Uiso 0.512(10) 1 calc R U P D 1
C58 C 0.1063(10) 0.8231(7) -0.2225(5) 0.063(3) Uani 0.512(10) 1 d . . P D 1
H58 H 0.111389 0.833079 -0.271523 0.076 Uiso 0.512(10) 1 calc R U P D 1
C59 C 0.0913(9) 0.8971(8) -0.1952(6) 0.055(3) Uani 0.512(10) 1 d . . P D 1
C60 C 0.0851(9) 0.8789(6) -0.1259(6) 0.064(3) Uani 0.512(10) 1 d . . P D 1
H60 H 0.075747 0.928962 -0.106316 0.077 Uiso 0.512(10) 1 calc R U P D 1
C61 C 0.0917(9) 0.7906(8) -0.0810(6) 0.048(3) Uani 0.512(10) 1 d . . P D 1
H61 H 0.085716 0.78189 -0.03206 0.058 Uiso 0.512(10) 1 calc R U P D 1
C62 C 0.1066(8) 0.7162(10) -0.1066(9) 0.033(3) Uani 0.512(10) 1 d . . P D 1
C63 C 0.0833(11) 0.9941(7) -0.2423(7) 0.089(5) Uani 0.512(10) 1 d . . P D 1
H63A H 0.116882 0.993543 -0.286781 0.134 Uiso 0.512(10) 1 calc R U P D 1
H63B H 0.109207 1.031293 -0.220062 0.134 Uiso 0.512(10) 1 calc R U P D 1
H63C H 0.01873 1.020405 -0.250503 0.134 Uiso 0.512(10) 1 calc R U P D 1
C57A C 0.0842(8) 0.7617(9) -0.1632(7) 0.052(3) Uani 0.488(10) 1 d . . P D 2
H57A H 0.104759 0.71745 -0.188174 0.063 Uiso 0.488(10) 1 calc R U P D 2
C58A C 0.0591(9) 0.8539(9) -0.1991(7) 0.060(3) Uani 0.488(10) 1 d . . P D 2
H58A H 0.063446 0.872777 -0.248529 0.072 Uiso 0.488(10) 1 calc R U P D 2
C59A C 0.0281(10) 0.9172(6) -0.1631(7) 0.067(4) Uani 0.488(10) 1 d . . P D 2
C60A C 0.0255(9) 0.8893(6) -0.0914(6) 0.062(3) Uani 0.488(10) 1 d . . P D 2
H60A H 0.005874 0.933277 -0.066129 0.074 Uiso 0.488(10) 1 calc R U P D 2
C61A C 0.0507(8) 0.7996(8) -0.0567(8) 0.050(3) Uani 0.488(10) 1 d . . P D 2
H61A H 0.048891 0.7805 -0.007257 0.06 Uiso 0.488(10) 1 calc R U P D 2
C62A C 0.0795(10) 0.7355(10) -0.0945(9) 0.034(3) Uani 0.488(10) 1 d . . P D 2
C63A C -0.0039(12) 1.0203(7) -0.2010(8) 0.099(6) Uani 0.488(10) 1 d . . P D 2
H63D H 0.0251 1.034692 -0.248089 0.149 Uiso 0.488(10) 1 calc R U P D 2
H63E H 0.013532 1.058178 -0.175003 0.149 Uiso 0.488(10) 1 calc R U P D 2
H63F H -0.07056 1.032976 -0.204008 0.149 Uiso 0.488(10) 1 calc R U P D 2
C64 C 0.1104(2) 0.6288(3) -0.0580(2) 0.0409(9) Uani 1 1 d . . . . .
C65 C 0.2795(3) 0.6433(3) 0.1949(2) 0.0501(11) Uani 1 1 d . . . . .
H65 H 0.303919 0.602827 0.167393 0.06 Uiso 1 1 calc R U . . .
C66 C 0.3369(3) 0.6852(3) 0.2192(3) 0.0611(13) Uani 1 1 d . . . . .
H66 H 0.400739 0.673453 0.207836 0.073 Uiso 1 1 calc R U . . .
C67 C 0.3039(4) 0.7437(4) 0.2595(3) 0.0789(17) Uani 1 1 d . . . . .
C68 C 0.2112(5) 0.7630(5) 0.2723(4) 0.105(2) Uani 1 1 d . . . . .
H68 H 0.1869 0.806422 0.297428 0.126 Uiso 1 1 calc R U . . .
C69 C 0.1520(4) 0.7208(4) 0.2495(3) 0.0800(17) Uani 1 1 d . . . . .
H69 H 0.088149 0.733483 0.26045 0.096 Uiso 1 1 calc R U . . .
C70 C 0.1864(3) 0.6602(3) 0.2105(2) 0.0427(9) Uani 1 1 d . . . . .
C71 C 0.3668(5) 0.7895(5) 0.2877(4) 0.116(3) Uani 1 1 d . . . . .
H71A H 0.407813 0.742389 0.320317 0.174 Uiso 1 1 calc R U . . .
H71B H 0.329877 0.831966 0.311902 0.174 Uiso 1 1 calc R U . . .
H71C H 0.403108 0.82341 0.249008 0.174 Uiso 1 1 calc R U . . .
C72 C 0.1229(2) 0.6160(2) 0.18407(19) 0.0362(8) Uani 1 1 d . . . . .
C73 C -0.1425(14) 0.7573(14) 0.2518(10) 0.058(5) Uani 0.36(2) 1 d . . P E 1
H73A H -0.088398 0.780121 0.224858 0.07 Uiso 0.36(2) 1 calc R U P E 1
H73B H -0.19878 0.795479 0.229525 0.07 Uiso 0.36(2) 1 calc R U P E 1
C74 C -0.1432(13) 0.7564(12) 0.3266(11) 0.057(5) Uani 0.36(2) 1 d . . P E 1
H74A H -0.151582 0.819533 0.32962 0.085 Uiso 0.36(2) 1 calc R U P E 1
H74B H -0.084964 0.721728 0.346241 0.085 Uiso 0.36(2) 1 calc R U P E 1
H74C H -0.193531 0.727229 0.35294 0.085 Uiso 0.36(2) 1 calc R U P E 1
C73A C -0.1821(7) 0.7243(6) 0.2717(5) 0.045(3) Uani 0.64(2) 1 d . . P E 2
H73C H -0.226328 0.710003 0.311922 0.055 Uiso 0.64(2) 1 calc R U P E 2
H73D H -0.216808 0.76267 0.230702 0.055 Uiso 0.64(2) 1 calc R U P E 2
C74A C -0.1157(7) 0.7774(7) 0.2872(8) 0.063(3) Uani 0.64(2) 1 d . . P E 2
H74D H -0.075046 0.795946 0.246017 0.095 Uiso 0.64(2) 1 calc R U P E 2
H74E H -0.07924 0.738465 0.326369 0.095 Uiso 0.64(2) 1 calc R U P E 2
H74F H -0.150028 0.83222 0.299202 0.095 Uiso 0.64(2) 1 calc R U P E 2
C75 C -0.2756(3) 0.5866(5) 0.1788(3) 0.0827(18) Uani 1 1 d . . . . .
H75A H -0.313127 0.633746 0.142926 0.099 Uiso 1 1 calc R U . . .
H75B H -0.280385 0.608766 0.220686 0.099 Uiso 1 1 calc R U . . .
C76 C -0.3110(4) 0.5004(5) 0.1966(4) 0.109(3) Uani 1 1 d . . . . .
H76A H -0.31318 0.482302 0.154209 0.164 Uiso 1 1 calc R U . . .
H76B H -0.372722 0.509226 0.218484 0.164 Uiso 1 1 calc R U . . .
H76C H -0.270749 0.452255 0.229128 0.164 Uiso 1 1 calc R U . . .
C77 C -0.0493(5) 0.4332(4) 0.3262(3) 0.0845(17) Uani 1 1 d . . . . .
H77A H -0.07982 0.47575 0.353425 0.101 Uiso 1 1 calc R U . . .
H77B H 0.015576 0.413952 0.338343 0.101 Uiso 1 1 calc R U . . .
C78 C -0.0938(7) 0.3518(5) 0.3446(4) 0.136(3) Uani 1 1 d . . . . .
H78A H -0.158156 0.370917 0.332742 0.204 Uiso 1 1 calc R U . . .
H78B H -0.090201 0.321446 0.394641 0.204 Uiso 1 1 calc R U . . .
H78C H -0.062648 0.308981 0.31851 0.204 Uiso 1 1 calc R U . . .
C79 C 0.1414(9) 0.3146(7) 0.2043(8) 0.250(8) Uani 1 1 d . . . . .
H79A H 0.204235 0.313169 0.216589 0.301 Uiso 1 1 calc R U . . .
H79B H 0.103175 0.307581 0.248248 0.301 Uiso 1 1 calc R U . . .
C80 C 0.1447(7) 0.2425(6) 0.1871(10) 0.260(10) Uani 1 1 d . . . . .
H80A H 0.193367 0.238478 0.150848 0.389 Uiso 1 1 calc R U . . .
H80B H 0.085884 0.243574 0.169202 0.389 Uiso 1 1 calc R U . . .
H80C H 0.157382 0.189135 0.227825 0.389 Uiso 1 1 calc R U . . .
O1 O 0.5759(2) 0.7671(3) 0.3829(2) 0.0658(10) Uani 1 1 d . . . . .
O2 O 0.62519(19) 0.8974(2) 0.37224(16) 0.0548(8) Uani 1 1 d . . . . .
O3 O 0.75329(17) 0.92111(17) 0.45311(18) 0.0561(8) Uani 1 1 d . . . . .
O4 O 0.73804(17) 1.06530(17) 0.45963(16) 0.0468(7) Uani 1 1 d . . . . .
O5 O 0.63587(18) 0.88700(16) 0.57269(15) 0.0428(6) Uani 1 1 d . . . . .
O6 O 0.61685(16) 1.03362(15) 0.57477(14) 0.0353(6) Uani 1 1 d . . . . .
O7 O 0.65620(17) 1.20253(16) 0.51049(16) 0.0460(7) Uani 1 1 d . . . . .
O8 O 0.5476(2) 1.3171(2) 0.5257(2) 0.0782(12) Uani 1 1 d . . . . .
O9 O 0.3624(2) 1.3949(2) 0.5343(2) 0.0823(13) Uani 1 1 d . . . . .
O10 O 0.4313(2) 1.3511(2) 0.4177(2) 0.0716(11) Uani 1 1 d . . . . .
O11 O 0.31638(16) 1.24038(16) 0.50782(15) 0.0422(6) Uani 1 1 d . . . . .
O12 O 0.6046(2) 1.18640(17) 0.38580(16) 0.0521(8) Uani 1 1 d . . . . .
O13 O 0.48000(16) 1.16376(15) 0.50366(13) 0.0348(6) Uani 1 1 d . . . . .
O14 O 0.57542(15) 1.01403(15) 0.45321(14) 0.0355(6) Uani 1 1 d . . . . .
O15 O 0.0954(2) 0.27329(19) -0.12459(17) 0.0549(8) Uani 1 1 d . . . . .
O16 O 0.14025(19) 0.29663(19) -0.02918(16) 0.0532(8) Uani 1 1 d . . . . .
O17 O 0.25545(17) 0.4154(2) -0.03009(18) 0.0594(9) Uani 1 1 d . . . . .
O18 O 0.24206(16) 0.46258(17) 0.06636(16) 0.0442(7) Uani 1 1 d . . . . .
O19 O 0.10866(15) 0.61314(16) 0.00682(15) 0.0372(6) Uani 1 1 d . . . . .
O20 O 0.12630(18) 0.56766(19) -0.09041(15) 0.0466(7) Uani 1 1 d . . . . .
O21 O 0.15460(16) 0.57446(18) 0.13971(15) 0.0423(6) Uani 1 1 d . . . . .
O22 O 0.04159(18) 0.6232(2) 0.20878(14) 0.0480(7) Uani 1 1 d . . . . .
O23 O -0.1376(2) 0.6454(2) 0.25892(18) 0.0638(9) Uani 1 1 d . . . . .
O24 O -0.18300(17) 0.5744(2) 0.15348(17) 0.0563(8) Uani 1 1 d . . . . .
O25 O -0.0543(3) 0.4776(2) 0.25630(17) 0.0704(10) Uani 1 1 d . . . . .
O26 O 0.02022(15) 0.44713(16) -0.10818(13) 0.0352(6) Uani 1 1 d . . . . .
O27 O 0.11265(19) 0.40027(18) 0.16486(16) 0.0509(7) Uani 1 1 d . . . . .
O28 O 0.07979(15) 0.43968(16) 0.02707(13) 0.0354(6) Uani 1 1 d . . . . .
Ti1 Ti 0.62211(4) 0.89654(4) 0.47270(4) 0.03642(17) Uani 1 1 d . . . . .
Ti2 Ti 0.59988(4) 1.11770(4) 0.47321(4) 0.03570(17) Uani 1 1 d . . . . .
Ti3 Ti 0.42200(5) 1.29745(5) 0.50829(5) 0.0523(2) Uani 1 1 d . . . . .
Ti4 Ti 0.12329(4) 0.43345(5) -0.05649(4) 0.04053(18) Uani 1 1 d . . . . .
Ti5 Ti 0.10312(4) 0.49687(4) 0.09190(4) 0.03488(16) Uani 1 1 d . . . . .
Ti6 Ti -0.07799(5) 0.58972(5) 0.19660(4) 0.04416(18) Uani 1 1 d . . . . .

loop_
_atom_site_aniso_label
_atom_site_aniso_U_11
_atom_site_aniso_U_22
_atom_site_aniso_U_33
_atom_site_aniso_U_23
_atom_site_aniso_U_13
_atom_site_aniso_U_12
C1 0.055(10) 0.034(8) 0.089(17) -0.040(9) 0.025(10) 0.000(7)
C2 0.09(2) 0.085(18) 0.044(19) 0.009(14) 0.000(15) 0.036(18)
C3 0.043(11) 0.109(17) 0.063(14) -0.052(13) -0.001(10) 0.000(10)
C4 0.116(19) 0.078(13) 0.062(13) -0.026(11) 0.052(13) -0.030(12)
C5 0.087(14) 0.081(13) 0.032(9) -0.019(9) 0.007(9) -0.043(10)
C6 0.037(10) 0.074(14) 0.075(17) -0.062(13) 0.002(10) 0.003(9)
C7 0.103(18) 0.109(18) 0.073(15) -0.022(13) 0.016(13) 0.004(14)
C1A 0.062(5) 0.112(8) 0.098(7) -0.078(6) -0.020(5) 0.014(5)
C2A 0.095(8) 0.233(17) 0.085(8) -0.116(10) -0.031(7) 0.043(10)
C3A 0.070(8) 0.39(4) 0.061(9) -0.127(15) -0.026(7) 0.050(13)
C4A 0.074(8) 0.35(3) 0.039(6) -0.035(11) 0.023(6) -0.066(13)
C5A 0.061(5) 0.181(13) 0.032(5) -0.049(6) 0.002(4) -0.017(6)
C6A 0.034(4) 0.094(7) 0.055(5) -0.049(5) 0.000(3) 0.008(4)
C7A 0.136(12) 0.58(4) 0.073(8) -0.171(15) -0.007(8) -0.020(17)
C8 0.053(3) 0.088(4) 0.059(3) -0.050(3) -0.009(2) 0.037(3)
C9 0.0320(19) 0.043(2) 0.059(3) -0.0084(19) -0.0014(19) -0.0051(16)
C10 0.036(2) 0.053(2) 0.062(3) -0.001(2) -0.003(2) -0.0138(18)
C11 0.0268(19) 0.067(3) 0.064(3) -0.007(2) -0.0005(19) -0.0061(19)
C12 0.032(2) 0.062(3) 0.092(4) -0.022(3) 0.000(2) 0.007(2)
C13 0.031(2) 0.048(2) 0.099(4) -0.020(2) -0.003(2) -0.0009(17)
C14 0.0306(19) 0.041(2) 0.060(3) -0.0092(19) 0.0010(18) -0.0047(16)
C15 0.027(2) 0.087(4) 0.094(4) -0.015(3) 0.004(2) -0.006(2)
C16 0.0309(19) 0.0325(19) 0.065(3) -0.0077(19) 0.0017(19) -0.0034(15)
C17 0.091(4) 0.038(2) 0.053(3) -0.008(2) 0.022(3) 0.004(2)
C18 0.161(6) 0.049(3) 0.056(3) -0.015(3) 0.032(4) 0.011(3)
C19 0.112(5) 0.068(3) 0.051(3) 0.008(3) 0.029(3) 0.003(3)
C20 0.128(5) 0.052(3) 0.076(4) 0.001(3) 0.008(4) -0.029(3)
C21 0.106(4) 0.039(2) 0.068(4) 0.000(2) -0.020(3) -0.030(2)
C22 0.0287(18) 0.0325(18) 0.059(3) -0.0101(18) 0.0052(18) -0.0070(14)
C23 0.245(11) 0.079(4) 0.060(4) 0.008(3) 0.048(5) 0.007(5)
C24 0.0234(16) 0.0296(17) 0.046(2) -0.0077(16) -0.0058(15) -0.0042(13)
C25 0.042(2) 0.039(2) 0.091(4) -0.028(2) -0.005(2) -0.0092(17)
C26 0.036(2) 0.050(2) 0.115(4) -0.035(3) -0.005(2) -0.0073(18)
C27 0.049(3) 0.048(2) 0.123(5) -0.038(3) -0.017(3) -0.011(2)
C28 0.052(3) 0.061(3) 0.143(5) -0.066(3) -0.021(3) -0.001(2)
C29 0.038(2) 0.062(3) 0.122(5) -0.049(3) -0.012(3) -0.003(2)
C30 0.041(2) 0.0338(19) 0.083(3) -0.019(2) -0.009(2) -0.0098(16)
C31 0.061(3) 0.067(3) 0.184(7) -0.059(4) -0.033(4) -0.014(3)
C32 0.042(2) 0.0321(19) 0.077(3) -0.014(2) -0.008(2) -0.0077(16)
C33 0.083(4) 0.078(4) 0.168(8) -0.053(5) -0.023(5) 0.006(3)
C34 0.100(5) 0.099(5) 0.160(7) -0.074(5) -0.022(5) 0.006(4)
C35 0.255(14) 0.237(12) 0.109(8) -0.070(8) -0.083(8) 0.163(11)
C36 0.209(10) 0.100(6) 0.121(7) 0.029(5) -0.033(7) -0.039(6)
C37 0.094(5) 0.067(4) 0.244(10) -0.058(5) -0.110(6) 0.026(3)
C38 0.034(2) 0.035(2) 0.166(6) -0.030(3) -0.022(3) 0.0044(17)
C39 0.210(14) 0.237(13) 0.057(5) -0.024(6) 0.019(7) 0.123(13)
C40 0.210(14) 0.237(13) 0.057(5) -0.024(6) 0.019(7) 0.123(13)
C39A 0.210(14) 0.237(13) 0.057(5) -0.024(6) 0.019(7) 0.123(13)
C40A 0.210(14) 0.237(13) 0.057(5) -0.024(6) 0.019(7) 0.123(13)
C41 0.147(11) 0.060(5) 0.079(8) -0.022(5) -0.032(7) 0.024(7)
C42 0.228(15) 0.062(5) 0.071(7) -0.005(5) -0.048(8) 0.039(8)
C43 0.144(8) 0.041(4) 0.084(6) -0.001(4) -0.021(6) 0.008(4)
C44 0.087(5) 0.040(3) 0.079(5) -0.011(3) -0.007(4) -0.006(3)
C45 0.058(3) 0.038(3) 0.062(4) -0.014(3) -0.011(3) -0.003(2)
C46 0.078(5) 0.038(3) 0.053(5) -0.004(3) -0.023(4) -0.006(3)
C47 0.256(15) 0.034(4) 0.113(8) 0.007(4) -0.038(9) 0.005(6)
C41A 0.017(7) 0.051(11) 0.040(11) -0.040(9) 0.020(6) -0.023(7)
C42A 0.018(7) 0.070(13) 0.044(11) -0.044(10) 0.001(7) 0.007(7)
C43A 0.046(9) 0.040(9) 0.048(11) -0.009(8) 0.005(8) -0.002(7)
C44A 0.051(10) 0.047(9) 0.070(13) -0.032(9) 0.005(9) -0.019(8)
C45A 0.055(10) 0.036(8) 0.031(8) -0.009(7) -0.007(7) -0.014(7)
C46A 0.078(5) 0.038(3) 0.053(5) -0.004(3) -0.023(4) -0.006(3)
C47A 0.091(15) 0.032(9) 0.069(14) 0.000(9) -0.012(12) -0.008(9)
C48 0.071(3) 0.044(2) 0.075(3) -0.023(2) -0.035(3) 0.006(2)
C49 0.0276(18) 0.038(2) 0.085(3) -0.019(2) -0.015(2) -0.0036(15)
C50 0.029(2) 0.047(2) 0.101(4) -0.009(2) -0.017(2) -0.0114(17)
C51 0.024(2) 0.046(2) 0.113(4) -0.010(3) -0.007(2) -0.0079(17)
C52 0.0253(19) 0.053(2) 0.108(4) -0.025(3) 0.004(2) -0.0044(17)
C53 0.0289(19) 0.048(2) 0.098(4) -0.030(2) -0.006(2) -0.0040(17)
C54 0.0226(17) 0.0323(18) 0.088(3) -0.020(2) -0.0088(19) -0.0042(14)
C55 0.024(2) 0.081(4) 0.147(6) -0.011(4) -0.015(3) -0.007(2)
C56 0.0227(17) 0.042(2) 0.077(3) -0.027(2) -0.0124(19) -0.0035(15)
C57 0.070(8) 0.043(6) 0.043(7) -0.017(5) 0.003(6) -0.008(5)
C58 0.096(9) 0.056(6) 0.038(6) -0.016(5) -0.001(6) -0.011(6)
C59 0.068(7) 0.041(5) 0.048(6) -0.003(5) -0.014(5) -0.002(5)
C60 0.094(9) 0.032(4) 0.067(8) -0.023(5) -0.020(7) 0.007(5)
C61 0.061(8) 0.036(5) 0.052(7) -0.021(5) -0.022(6) 0.005(6)
C62 0.013(6) 0.036(7) 0.052(7) -0.017(5) -0.009(5) 0.003(4)
C63 0.128(12) 0.047(6) 0.081(8) 0.001(5) -0.022(8) -0.011(6)
C57A 0.049(7) 0.059(8) 0.046(8) -0.021(6) 0.016(6) -0.004(5)
C58A 0.069(8) 0.056(8) 0.041(7) 0.005(6) -0.003(6) -0.004(6)
C59A 0.088(9) 0.035(5) 0.068(8) 0.008(5) -0.023(7) -0.015(5)
C60A 0.084(8) 0.034(5) 0.064(7) -0.014(5) -0.004(6) -0.001(5)
C61A 0.047(7) 0.040(5) 0.063(8) -0.014(5) -0.016(6) -0.001(5)
C62A 0.024(7) 0.024(7) 0.049(8) -0.008(5) 0.000(6) 0.002(5)
C63A 0.141(13) 0.045(6) 0.098(11) 0.010(6) -0.040(10) -0.014(7)
C64 0.0233(17) 0.048(2) 0.050(3) -0.003(2) -0.0058(17) -0.0153(15)
C65 0.046(2) 0.041(2) 0.065(3) -0.009(2) -0.019(2) -0.0115(17)
C66 0.057(3) 0.051(2) 0.077(3) -0.003(2) -0.025(3) -0.023(2)
C67 0.082(4) 0.072(3) 0.099(5) -0.026(3) -0.039(3) -0.028(3)
C68 0.101(5) 0.140(6) 0.115(6) -0.087(5) -0.021(4) -0.033(4)
C69 0.062(3) 0.123(5) 0.083(4) -0.066(4) -0.003(3) -0.026(3)
C70 0.044(2) 0.047(2) 0.039(2) -0.0082(18) -0.0146(18) -0.0129(17)
C71 0.120(6) 0.109(5) 0.145(7) -0.038(5) -0.069(5) -0.046(4)
C72 0.0348(19) 0.0395(19) 0.031(2) -0.0007(16) -0.0094(16) -0.0083(15)
C73 0.039(9) 0.064(10) 0.081(12) -0.040(9) 0.000(8) -0.005(8)
C74 0.066(10) 0.057(8) 0.048(10) -0.024(8) 0.017(8) -0.008(7)
C73A 0.037(5) 0.048(4) 0.058(5) -0.017(4) -0.014(4) -0.011(3)
C74A 0.064(6) 0.079(6) 0.066(9) -0.039(6) -0.003(5) -0.032(5)
C75 0.040(2) 0.146(5) 0.098(4) -0.086(4) 0.027(3) -0.036(3)
C76 0.083(4) 0.184(7) 0.115(5) -0.100(5) 0.049(4) -0.090(5)
C77 0.111(5) 0.080(4) 0.071(4) -0.018(3) -0.021(3) -0.034(3)
C78 0.251(11) 0.097(5) 0.068(4) 0.001(4) -0.001(6) -0.089(6)
C79 0.209(12) 0.089(7) 0.334(19) 0.064(9) 0.003(12) 0.051(7)
C80 0.110(7) 0.063(5) 0.59(3) -0.064(10) -0.063(11) 0.010(5)
O1 0.0539(19) 0.066(2) 0.087(3) -0.049(2) -0.0235(18) 0.0204(17)
O2 0.0420(15) 0.0517(17) 0.0518(18) -0.0050(15) 0.0135(14) 0.0117(13)
O3 0.0292(13) 0.0321(13) 0.104(3) -0.0186(15) 0.0028(15) -0.0035(11)
O4 0.0304(13) 0.0351(13) 0.073(2) -0.0150(13) 0.0069(13) -0.0075(11)
O5 0.0460(15) 0.0267(12) 0.0591(18) -0.0157(12) -0.0173(13) -0.0014(10)
O6 0.0311(12) 0.0269(12) 0.0479(16) -0.0105(11) -0.0015(11) -0.0054(9)
O7 0.0376(14) 0.0311(13) 0.074(2) -0.0189(13) -0.0007(14) -0.0105(11)
O8 0.0385(16) 0.0433(16) 0.163(4) -0.044(2) -0.029(2) 0.0033(13)
O9 0.0543(19) 0.0465(17) 0.161(4) -0.057(2) -0.037(2) 0.0150(14)
O10 0.0543(18) 0.0379(16) 0.102(3) 0.0183(18) -0.0192(19) -0.0111(14)
O11 0.0304(13) 0.0302(12) 0.0676(19) -0.0199(13) -0.0099(13) 0.0045(10)
O12 0.0590(18) 0.0329(13) 0.0537(19) -0.0037(13) 0.0095(15) -0.0030(12)
O13 0.0315(12) 0.0269(11) 0.0473(15) -0.0135(11) -0.0057(11) -0.0016(9)
O14 0.0292(12) 0.0288(12) 0.0477(16) -0.0116(11) 0.0005(11) -0.0035(9)
O15 0.0576(18) 0.0437(15) 0.069(2) -0.0211(15) -0.0288(16) -0.0014(13)
O16 0.0478(16) 0.0493(16) 0.066(2) -0.0247(15) -0.0231(15) 0.0073(13)
O17 0.0210(13) 0.087(2) 0.089(2) -0.055(2) -0.0045(14) -0.0049(13)
O18 0.0255(12) 0.0436(14) 0.070(2) -0.0294(14) -0.0129(13) 0.0037(10)
O19 0.0235(12) 0.0371(13) 0.0498(18) -0.0108(12) -0.0008(11) -0.0058(10)
O20 0.0443(15) 0.0596(17) 0.0452(17) -0.0212(14) 0.0047(13) -0.0246(13)
O21 0.0294(13) 0.0490(15) 0.0561(18) -0.0251(14) -0.0068(12) -0.0062(11)
O22 0.0357(15) 0.0722(19) 0.0428(16) -0.0228(14) -0.0042(12) -0.0139(13)
O23 0.0399(16) 0.093(2) 0.078(2) -0.049(2) 0.0044(15) -0.0202(16)
O24 0.0299(14) 0.086(2) 0.073(2) -0.0508(18) 0.0146(14) -0.0235(14)
O25 0.099(3) 0.068(2) 0.0441(19) -0.0114(16) 0.0173(18) -0.0307(19)
O26 0.0264(12) 0.0359(12) 0.0438(15) -0.0116(11) -0.0007(11) -0.0066(10)
O27 0.0489(16) 0.0438(15) 0.0543(18) -0.0015(13) -0.0178(14) -0.0058(12)
O28 0.0242(11) 0.0372(13) 0.0461(16) -0.0127(11) -0.0063(11) -0.0045(9)
Ti1 0.0270(3) 0.0268(3) 0.0555(5) -0.0144(3) -0.0010(3) -0.0013(2)
Ti2 0.0291(3) 0.0246(3) 0.0514(4) -0.0094(3) 0.0015(3) -0.0040(2)
Ti3 0.0355(4) 0.0290(3) 0.0954(7) -0.0224(4) -0.0166(4) 0.0016(3)
Ti4 0.0219(3) 0.0505(4) 0.0572(5) -0.0271(4) -0.0022(3) -0.0065(3)
Ti5 0.0268(3) 0.0337(3) 0.0452(4) -0.0113(3) -0.0086(3) -0.0038(2)
Ti6 0.0373(4) 0.0539(4) 0.0481(5) -0.0206(4) 0.0062(3) -0.0189(3)

loop_
_atom_type_symbol
_atom_type_description
_atom_type_scat_dispersion_real
_atom_type_scat_dispersion_imag
_atom_type_scat_source
C C 0.0033 0.0016 'International Tables Vol C Tables 4.2.6.8 and 6.1.1.4'
H H 0 0 'International Tables Vol C Tables 4.2.6.8 and 6.1.1.4'
O O 0.0106 0.006 'International Tables Vol C Tables 4.2.6.8 and 6.1.1.4'
Ti Ti 0.2776 0.4457 'International Tables Vol C Tables 4.2.6.8 and 6.1.1.4'

loop_
_exptl_crystal_face_index_h
_exptl_crystal_face_index_k
_exptl_crystal_face_index_l
_exptl_crystal_face_perp_dist
-4 1 2 0.0850
0 -2 -1 0.0610
0 3 2 0.0580
3 1 -1 0.0420
1 0 3 0.0710
-1 0 -2 0.0570

loop_
_geom_angle_atom_site_label_1
_geom_angle_atom_site_label_2
_geom_angle_atom_site_label_3
_geom_angle
_geom_angle_site_symmetry_1
_geom_angle_site_symmetry_3
_geom_angle_publ_flag
C6 C1 C2 123(2) . . ?
C6 C1 H1 118.3 . . ?
C2 C1 H1 118.3 . . ?
C3 C2 C1 109(3) . . ?
C3 C2 H2 125.4 . . ?
C1 C2 H2 125.4 . . ?
C4 C3 C2 129(3) . . ?
C4 C3 C7 119(2) . . ?
C2 C3 C7 112(2) . . ?
C3 C4 C5 118(2) . . ?
C3 C4 H4 121 . . ?
C5 C4 H4 121 . . ?
C6 C5 C4 123(2) . . ?
C6 C5 H5 118.5 . . ?
C4 C5 H5 118.5 . . ?
C5 C6 C1 117(2) . . ?
C5 C6 C8 136.4(16) . . ?
C1 C6 C8 106.1(17) . . ?
C3 C7 H7A 109.5 . . ?
C3 C7 H7B 109.5 . . ?
H7A C7 H7B 109.5 . . ?
C3 C7 H7C 109.5 . . ?
H7A C7 H7C 109.5 . . ?
H7B C7 H7C 109.5 . . ?
C2A C1A C6A 118.0(12) . . ?
C2A C1A H1A 121 . . ?
C6A C1A H1A 121 . . ?
C1A C2A C3A 123.5(14) . . ?
C1A C2A H2A 118.2 . . ?
C3A C2A H2A 118.2 . . ?
C4A C3A C2A 114.1(13) . . ?
C4A C3A C7A 124(2) . . ?
C2A C3A C7A 121.3(19) . . ?
C3A C4A C5A 124(2) . . ?
C3A C4A H4A 117.8 . . ?
C5A C4A H4A 117.8 . . ?
C6A C5A C4A 119.6(14) . . ?
C6A C5A H5A 120.2 . . ?
C4A C5A H5A 120.2 . . ?
C5A C6A C1A 119.7(10) . . ?
C5A C6A C8 119.0(9) . . ?
C1A C6A C8 121.3(9) . . ?
C3A C7A H7AA 109.5 . . ?
C3A C7A H7AB 109.5 . . ?
H7AA C7A H7AB 109.5 . . ?
C3A C7A H7AC 109.5 . . ?
H7AA C7A H7AC 109.5 . . ?
H7AB C7A H7AC 109.5 . . ?
O1 C8 O2 124.3(5) . . ?
O1 C8 C6A 115.5(7) . . ?
O2 C8 C6A 120.2(7) . . ?
O1 C8 C6 145.9(8) . . ?
O2 C8 C6 89.3(9) . . ?
C10 C9 C14 120.5(4) . . ?
C10 C9 H9 119.8 . . ?
C14 C9 H9 119.8 . . ?
C11 C10 C9 121.2(4) . . ?
C11 C10 H10 119.4 . . ?
C9 C10 H10 119.4 . . ?
C10 C11 C12 118.1(4) . . ?
C10 C11 C15 121.5(5) . . ?
C12 C11 C15 120.4(4) . . ?
C11 C12 C13 122.0(4) . . ?
C11 C12 H12 119 . . ?
C13 C12 H12 119 . . ?
C12 C13 C14 119.1(4) . . ?
C12 C13 H13 120.4 . . ?
C14 C13 H13 120.4 . . ?
C13 C14 C9 119.1(4) . . ?
C13 C14 C16 120.5(4) . . ?
C9 C14 C16 120.4(3) . . ?
C11 C15 H15A 109.5 . . ?
C11 C15 H15B 109.5 . . ?
H15A C15 H15B 109.5 . . ?
C11 C15 H15C 109.5 . . ?
H15A C15 H15C 109.5 . . ?
H15B C15 H15C 109.5 . . ?
O3 C16 O4 125.3(3) . . ?
O3 C16 C14 118.4(3) . . ?
O4 C16 C14 116.3(3) . . ?
C18 C17 C22 120.6(4) . . ?
C18 C17 H17 119.7 . . ?
C22 C17 H17 119.7 . . ?
C17 C18 C19 121.4(5) . . ?
C17 C18 H18 119.3 . . ?
C19 C18 H18 119.3 . . ?
C20 C19 C18 117.9(5) . . ?
C20 C19 C23 122.2(5) . . ?
C18 C19 C23 119.8(6) . . ?
C21 C20 C19 120.9(5) . . ?
C21 C20 H20 119.5 . . ?
C19 C20 H20 119.5 . . ?
C20 C21 C22 121.2(5) . . ?
C20 C21 H21 119.4 . . ?
C22 C21 H21 119.4 . . ?
C17 C22 C21 118.0(4) . . ?
C17 C22 C24 119.8(3) . . ?
C21 C22 C24 122.2(4) . . ?
C19 C23 H23A 109.5 . . ?
C19 C23 H23B 109.5 . . ?
H23A C23 H23B 109.5 . . ?
C19 C23 H23C 109.5 . . ?
H23A C23 H23C 109.5 . . ?
H23B C23 H23C 109.5 . . ?
O6 C24 O5 124.5(4) . . ?
O6 C24 C22 117.8(3) . . ?
O5 C24 C22 117.7(3) . . ?
C30 C25 C26 120.4(4) . . ?
C30 C25 H25 119.8 . . ?
C26 C25 H25 119.8 . . ?
C25 C26 C27 121.0(4) . . ?
C25 C26 H26 119.5 . . ?
C27 C26 H26 119.5 . . ?
C28 C27 C26 118.0(4) . . ?
C28 C27 C31 121.1(4) . . ?
C26 C27 C31 120.9(4) . . ?
C29 C28 C27 121.2(4) . . ?
C29 C28 H28 119.4 . . ?
C27 C28 H28 119.4 . . ?
C28 C29 C30 120.4(4) . . ?
C28 C29 H29 119.8 . . ?
C30 C29 H29 119.8 . . ?
C25 C30 C29 119.0(4) . . ?
C25 C30 C32 120.4(4) . . ?
C29 C30 C32 120.7(4) . . ?
C27 C31 H31A 109.5 . . ?
C27 C31 H31B 109.5 . . ?
H31A C31 H31B 109.5 . . ?
C27 C31 H31C 109.5 . . ?
H31A C31 H31C 109.5 . . ?
H31B C31 H31C 109.5 . . ?
O8 C32 O7 124.4(4) . . ?
O8 C32 C30 119.0(4) . . ?
O7 C32 C30 116.7(3) . . ?
O9 C33 C34 109.0(6) . . ?
O9 C33 H33A 109.9 . . ?
C34 C33 H33A 109.9 . . ?
O9 C33 H33B 109.9 . . ?
C34 C33 H33B 109.9 . . ?
H33A C33 H33B 108.3 . . ?
C33 C34 H34A 109.5 . . ?
C33 C34 H34B 109.5 . . ?
H34A C34 H34B 109.5 . . ?
C33 C34 H34C 109.5 . . ?
H34A C34 H34C 109.5 . . ?
H34B C34 H34C 109.5 . . ?
O10 C35 C36 138.9(9) . . ?
O10 C35 H35A 102.3 . . ?
C36 C35 H35A 102.3 . . ?
O10 C35 H35B 102.3 . . ?
C36 C35 H35B 102.3 . . ?
H35A C35 H35B 104.9 . . ?
C35 C36 H36A 109.5 . . ?
C35 C36 H36B 109.5 . . ?
H36A C36 H36B 109.5 . . ?
C35 C36 H36C 109.5 . . ?
H36A C36 H36C 109.5 . . ?
H36B C36 H36C 109.5 . . ?
C38 C37 H37A 109.5 . . ?
C38 C37 H37B 109.5 . . ?
H37A C37 H37B 109.5 . . ?
C38 C37 H37C 109.5 . . ?
H37A C37 H37C 109.5 . . ?
H37B C37 H37C 109.5 . . ?
O11 C38 C37 112.0(5) . . ?
O11 C38 H38A 109.2 . . ?
C37 C38 H38A 109.2 . . ?
O11 C38 H38B 109.2 . . ?
C37 C38 H38B 109.2 . . ?
H38A C38 H38B 107.9 . . ?
C40 C39 O12 113(4) . . ?
C40 C39 H39A 109.1 . . ?
O12 C39 H39A 109.1 . . ?
C40 C39 H39B 109.1 . . ?
O12 C39 H39B 109.1 . . ?
H39A C39 H39B 107.8 . . ?
C39 C40 H40A 109.5 . . ?
C39 C40 H40B 109.5 . . ?
H40A C40 H40B 109.5 . . ?
C39 C40 H40C 109.5 . . ?
H40A C40 H40C 109.5 . . ?
H40B C40 H40C 109.5 . . ?
C40A C39A O12 148(4) . . ?
C40A C39A H39C 99.8 . . ?
O12 C39A H39C 99.8 . . ?
C40A C39A H39D 99.8 . . ?
O12 C39A H39D 99.8 . . ?
H39C C39A H39D 104.1 . . ?
C39A C40A H40D 109.5 . . ?
C39A C40A H40E 109.5 . . ?
H40D C40A H40E 109.5 . . ?
C39A C40A H40F 109.5 . . ?
H40D C40A H40F 109.5 . . ?
H40E C40A H40F 109.5 . . ?
C46 C41 C42 121.6(9) . . ?
C46 C41 H41 119.2 . . ?
C42 C41 H41 119.2 . . ?
C43 C42 C41 119.5(9) . . ?
C43 C42 H42 120.3 . . ?
C41 C42 H42 120.3 . . ?
C42 C43 C44 120.0(7) . . ?
C42 C43 C47 118.6(8) . . ?
C44 C43 C47 121.4(8) . . ?
C43 C44 C45 121.3(7) . . ?
C43 C44 H44 119.4 . . ?
C45 C44 H44 119.4 . . ?
C44 C45 C46 120.5(6) . . ?
C44 C45 H45 119.7 . . ?
C46 C45 H45 119.7 . . ?
C45 C46 C41 117.0(6) . . ?
C45 C46 C48 123.3(6) . . ?
C41 C46 C48 119.7(7) . . ?
C43 C47 H47A 109.5 . . ?
C43 C47 H47B 109.5 . . ?
H47A C47 H47B 109.5 . . ?
C43 C47 H47C 109.5 . . ?
H47A C47 H47C 109.5 . . ?
H47B C47 H47C 109.5 . . ?
C46A C41A C42A 122.3(18) . . ?
C46A C41A H41A 118.8 . . ?
C42A C41A H41A 118.8 . . ?
C41A C42A C43A 122.5(17) . . ?
C41A C42A H42A 118.8 . . ?
C43A C42A H42A 118.8 . . ?
C44A C43A C42A 114.8(15) . . ?
C44A C43A C47A 119.6(17) . . ?
C42A C43A C47A 125.5(17) . . ?
C43A C44A C45A 120.0(16) . . ?
C43A C44A H44A 120 . . ?
C45A C44A H44A 120 . . ?
C44A C44A H44A 51.6 2 . ?
C44A C45A C46A 119.5(16) . . ?
C44A C45A H45A 120.3 . . ?
C46A C45A H45A 120.3 . . ?
C41A C46A C45A 120.1(19) . . ?
C41A C46A C48 122.3(18) . . ?
C45A C46A C48 117.2(15) . . ?
C43A C47A H47D 109.5 . . ?
C43A C47A H47E 109.5 . . ?
H47D C47A H47E 109.5 . . ?
C43A C47A H47F 109.5 . . ?
H47D C47A H47F 109.5 . . ?
H47E C47A H47F 109.5 . . ?
O15 C48 O16 125.2(4) . . ?
O15 C48 C46 118.1(5) . . ?
O16 C48 C46 116.4(4) . . ?
O15 C48 C46A 121.2(9) . . ?
O16 C48 C46A 109.1(9) . . ?
C54 C49 C50 119.9(4) . . ?
C54 C49 H49 120.1 . . ?
C50 C49 H49 120.1 . . ?
C51 C50 C49 120.7(5) . . ?
C51 C50 H50 119.6 . . ?
C49 C50 H50 119.6 . . ?
C50 C51 C52 119.1(4) . . ?
C50 C51 C55 120.6(5) . . ?
C52 C51 C55 120.3(5) . . ?
C53 C52 C51 120.7(5) . . ?
C53 C52 H52 119.7 . . ?
C51 C52 H52 119.7 . . ?
C52 C53 C54 120.1(5) . . ?
C52 C53 H53 120 . . ?
C54 C53 H53 120 . . ?
C49 C54 C53 119.6(4) . . ?
C49 C54 C56 120.0(4) . . ?
C53 C54 C56 120.4(4) . . ?
C51 C55 H55A 109.5 . . ?
C51 C55 H55B 109.5 . . ?
H55A C55 H55B 109.5 . . ?
C51 C55 H55C 109.5 . . ?
H55A C55 H55C 109.5 . . ?
H55B C55 H55C 109.5 . . ?
O18 C56 O17 125.9(3) . . ?
O18 C56 C54 117.2(4) . . ?
O17 C56 C54 116.9(4) . . ?
C58 C57 C62 122.8(11) . . ?
C58 C57 H57 118.6 . . ?
C62 C57 H57 118.6 . . ?
C57 C58 C59 120.5(10) . . ?
C57 C58 H58 119.7 . . ?
C59 C58 H58 119.7 . . ?
C60 C59 C58 117.2(10) . . ?
C60 C59 C63 121.8(11) . . ?
C58 C59 C63 121.0(10) . . ?
C59 C60 C61 123.5(10) . . ?
C59 C60 H60 118.3 . . ?
C61 C60 H60 118.3 . . ?
C62 C61 C60 120.5(12) . . ?
C62 C61 H61 119.7 . . ?
C60 C61 H61 119.7 . . ?
C61 C62 C57 115.5(14) . . ?
C61 C62 C64 117.4(14) . . ?
C57 C62 C64 127.0(12) . . ?
C59 C63 H63A 109.5 . . ?
C59 C63 H63B 109.5 . . ?
H63A C63 H63B 109.5 . . ?
C59 C63 H63C 109.5 . . ?
H63A C63 H63C 109.5 . . ?
H63B C63 H63C 109.5 . . ?
C62A C57A C58A 120.1(12) . . ?
C62A C57A H57A 119.9 . . ?
C58A C57A H57A 119.9 . . ?
C59A C58A C57A 119.9(11) . . ?
C59A C58A H58A 120 . . ?
C57A C58A H58A 120 . . ?
C58A C59A C60A 119.3(9) . . ?
C58A C59A C63A 121.6(11) . . ?
C60A C59A C63A 119.1(11) . . ?
C61A C60A C59A 120.5(11) . . ?
C61A C60A H60A 119.7 . . ?
C59A C60A H60A 119.7 . . ?
C60A C61A C62A 119.3(13) . . ?
C60A C61A H61A 120.4 . . ?
C62A C61A H61A 120.4 . . ?
C57A C62A C61A 120.8(14) . . ?
C57A C62A C64 116.6(11) . . ?
C61A C62A C64 122.6(13) . . ?
C59A C63A H63D 109.5 . . ?
C59A C63A H63E 109.5 . . ?
H63D C63A H63E 109.5 . . ?
C59A C63A H63F 109.5 . . ?
H63D C63A H63F 109.5 . . ?
H63E C63A H63F 109.5 . . ?
O19 C64 O20 125.1(4) . . ?
O19 C64 C62 125.3(7) . . ?
O20 C64 C62 109.2(7) . . ?
O19 C64 C62A 110.8(7) . . ?
O20 C64 C62A 123.8(7) . . ?
C66 C65 C70 120.0(4) . . ?
C66 C65 H65 120 . . ?
C70 C65 H65 120 . . ?
C67 C66 C65 121.4(5) . . ?
C67 C66 H66 119.3 . . ?
C65 C66 H66 119.3 . . ?
C68 C67 C66 118.2(5) . . ?
C68 C67 C71 119.8(6) . . ?
C66 C67 C71 122.0(6) . . ?
C67 C68 C69 121.5(6) . . ?
C67 C68 H68 119.2 . . ?
C69 C68 H68 119.2 . . ?
C70 C69 C68 119.6(5) . . ?
C70 C69 H69 120.2 . . ?
C68 C69 H69 120.2 . . ?
C65 C70 C69 119.1(4) . . ?
C65 C70 C72 120.8(4) . . ?
C69 C70 C72 120.1(4) . . ?
C67 C71 H71A 109.5 . . ?
C67 C71 H71B 109.5 . . ?
H71A C71 H71B 109.5 . . ?
C67 C71 H71C 109.5 . . ?
H71A C71 H71C 109.5 . . ?
H71B C71 H71C 109.5 . . ?
O21 C72 O22 125.1(4) . . ?
O21 C72 C70 117.7(3) . . ?
O22 C72 C70 117.1(4) . . ?
C74 C73 O23 101.8(16) . . ?
C74 C73 H73A 111.4 . . ?
O23 C73 H73A 111.4 . . ?
C74 C73 H73B 111.4 . . ?
O23 C73 H73B 111.4 . . ?
H73A C73 H73B 109.3 . . ?
C73 C74 H74A 109.5 . . ?
C73 C74 H74B 109.5 . . ?
H74A C74 H74B 109.5 . . ?
C73 C74 H74C 109.5 . . ?
H74A C74 H74C 109.5 . . ?
H74B C74 H74C 109.5 . . ?
O23 C73A C74A 111.2(9) . . ?
O23 C73A H73C 109.4 . . ?
C74A C73A H73C 109.4 . . ?
O23 C73A H73D 109.4 . . ?
C74A C73A H73D 109.4 . . ?
H73C C73A H73D 108 . . ?
C73A C74A H74D 109.5 . . ?
C73A C74A H74E 109.5 . . ?
H74D C74A H74E 109.5 . . ?
C73A C74A H74F 109.5 . . ?
H74D C74A H74F 109.5 . . ?
H74E C74A H74F 109.5 . . ?
O24 C75 C76 111.2(5) . . ?
O24 C75 H75A 109.4 . . ?
C76 C75 H75A 109.4 . . ?
O24 C75 H75B 109.4 . . ?
C76 C75 H75B 109.4 . . ?
H75A C75 H75B 108 . . ?
C75 C76 H76A 109.5 . . ?
C75 C76 H76B 109.5 . . ?
H76A C76 H76B 109.5 . . ?
C75 C76 H76C 109.5 . . ?
H76A C76 H76C 109.5 . . ?
H76B C76 H76C 109.5 . . ?
O25 C77 C78 110.7(5) . . ?
O25 C77 H77A 109.5 . . ?
C78 C77 H77A 109.5 . . ?
O25 C77 H77B 109.5 . . ?
C78 C77 H77B 109.5 . . ?
H77A C77 H77B 108.1 . . ?
C77 C78 H78A 109.5 . . ?
C77 C78 H78B 109.5 . . ?
H78A C78 H78B 109.5 . . ?
C77 C78 H78C 109.5 . . ?
H78A C78 H78C 109.5 . . ?
H78B C78 H78C 109.5 . . ?
C80 C79 O27 125.7(16) . . ?
C80 C79 H79A 105.9 . . ?
O27 C79 H79A 105.9 . . ?
C80 C79 H79B 105.9 . . ?
O27 C79 H79B 105.9 . . ?
H79A C79 H79B 106.2 . . ?
C79 C80 H80A 109.5 . . ?
C79 C80 H80B 109.5 . . ?
H80A C80 H80B 109.5 . . ?
C79 C80 H80C 109.5 . . ?
H80A C80 H80C 109.5 . . ?
H80B C80 H80C 109.5 . . ?
C8 O1 Ti3 131.9(3) . 2_676 ?
C8 O2 Ti1 127.4(3) . . ?
C16 O3 Ti1 130.1(2) . . ?
C16 O4 Ti2 136.1(3) . . ?
C24 O5 Ti1 130.6(2) . . ?
C24 O6 Ti2 135.7(3) . . ?
C32 O7 Ti2 136.5(3) . . ?
C32 O8 Ti3 138.7(3) . . ?
C33 O9 Ti3 146.0(4) . . ?
C35 O10 Ti3 163.1(5) . . ?
C38 O11 Ti3 127.5(2) . . ?
C38 O11 Ti1 131.1(2) . 2_676 ?
Ti3 O11 Ti1 100.93(10) . 2_676 ?
C39A O12 Ti2 144.7(15) . . ?
C39 O12 Ti2 138.5(15) . . ?
Ti1 O13 Ti2 128.09(12) 2_676 . ?
Ti1 O13 Ti3 102.14(10) 2_676 . ?
Ti2 O13 Ti3 129.40(13) . . ?
Ti1 O14 Ti2 136.88(15) . . ?
C48 O15 Ti6 129.5(3) . 2_565 ?
C48 O16 Ti4 128.1(3) . . ?
C56 O17 Ti4 130.7(3) . . ?
C56 O18 Ti5 135.1(2) . . ?
C64 O19 Ti5 134.9(3) . . ?
C64 O20 Ti4 130.5(3) . . ?
C72 O21 Ti5 134.1(2) . . ?
C72 O22 Ti6 139.5(3) . . ?
C73A O23 Ti6 147.5(5) . . ?
C73 O23 Ti6 123.5(8) . . ?
C75 O24 Ti6 126.4(3) . . ?
C75 O24 Ti4 131.9(3) . 2_565 ?
Ti6 O24 Ti4 100.31(11) . 2_565 ?
C77 O25 Ti6 141.9(4) . . ?
Ti4 O26 Ti5 128.26(14) . 2_565 ?
Ti4 O26 Ti6 102.88(11) . 2_565 ?
Ti5 O26 Ti6 127.90(13) 2_565 2_565 ?
C79 O27 Ti5 159.2(7) . . ?
Ti4 O28 Ti5 136.50(14) . . ?
O14 Ti1 O13 105.00(10) . 2_676 ?
O14 Ti1 O5 92.68(11) . . ?
O13 Ti1 O5 91.58(11) 2_676 . ?
O14 Ti1 O2 92.27(12) . . ?
O13 Ti1 O2 92.50(13) 2_676 . ?
O5 Ti1 O2 172.56(11) . . ?
O14 Ti1 O3 92.58(11) . . ?
O13 Ti1 O3 162.42(10) 2_676 . ?
O5 Ti1 O3 87.67(13) . . ?
O2 Ti1 O3 86.56(14) . . ?
O14 Ti1 O11 176.81(12) . 2_676 ?
O13 Ti1 O11 77.89(10) 2_676 2_676 ?
O5 Ti1 O11 88.56(11) . 2_676 ?
O2 Ti1 O11 86.21(11) . 2_676 ?
O3 Ti1 O11 84.53(10) . 2_676 ?
O14 Ti1 Ti3 144.20(8) . 2_676 ?
O13 Ti1 Ti3 41.35(7) 2_676 2_676 ?
O5 Ti1 Ti3 98.88(8) . 2_676 ?
O2 Ti1 Ti3 80.20(10) . 2_676 ?
O3 Ti1 Ti3 121.49(8) . 2_676 ?
O11 Ti1 Ti3 38.22(7) 2_676 2_676 ?
O14 Ti1 Ti2 22.33(8) . . ?
O13 Ti1 Ti2 120.25(7) 2_676 . ?
O5 Ti1 Ti2 76.65(7) . . ?
O2 Ti1 Ti2 106.51(9) . . ?
O3 Ti1 Ti2 76.63(7) . . ?
O11 Ti1 Ti2 156.35(8) 2_676 . ?
Ti3 Ti1 Ti2 161.47(3) 2_676 . ?
O12 Ti2 O14 96.16(13) . . ?
O12 Ti2 O13 101.29(12) . . ?
O14 Ti2 O13 98.59(10) . . ?
O12 Ti2 O7 94.14(13) . . ?
O14 Ti2 O7 163.23(11) . . ?
O13 Ti2 O7 92.32(11) . . ?
O12 Ti2 O4 87.81(13) . . ?
O14 Ti2 O4 87.10(10) . . ?
O13 Ti2 O4 168.62(12) . . ?
O7 Ti2 O4 80.10(11) . . ?
O12 Ti2 O6 170.93(12) . . ?
O14 Ti2 O6 85.80(10) . . ?
O13 Ti2 O6 87.14(10) . . ?
O7 Ti2 O6 82.04(11) . . ?
O4 Ti2 O6 83.43(11) . . ?
O12 Ti2 Ti1 108.23(10) . . ?
O14 Ti2 Ti1 20.79(7) . . ?
O13 Ti2 Ti1 111.57(7) . . ?
O7 Ti2 Ti1 142.44(8) . . ?
O4 Ti2 Ti1 71.29(7) . . ?
O6 Ti2 Ti1 71.17(7) . . ?
O10 Ti3 O9 97.91(19) . . ?
O10 Ti3 O11 97.41(14) . . ?
O9 Ti3 O11 97.99(14) . . ?
O10 Ti3 O8 93.76(17) . . ?
O9 Ti3 O8 93.71(14) . . ?
O11 Ti3 O8 162.53(12) . . ?
O10 Ti3 O13 96.52(14) . . ?
O9 Ti3 O13 164.92(17) . . ?
O11 Ti3 O13 75.75(9) . . ?
O8 Ti3 O13 89.71(10) . . ?
O10 Ti3 O1 174.64(15) . 2_676 ?
O9 Ti3 O1 83.70(17) . 2_676 ?
O11 Ti3 O1 87.40(14) . 2_676 ?
O8 Ti3 O1 81.01(16) . 2_676 ?
O13 Ti3 O1 82.33(11) . 2_676 ?
O10 Ti3 Ti1 107.31(13) . 2_676 ?
O9 Ti3 Ti1 133.00(14) . 2_676 ?
O11 Ti3 Ti1 40.85(7) . 2_676 ?
O8 Ti3 Ti1 122.59(8) . 2_676 ?
O13 Ti3 Ti1 36.51(7) . 2_676 ?
O1 Ti3 Ti1 74.85(10) 2_676 2_676 ?
O28 Ti4 O26 105.93(11) . . ?
O28 Ti4 O16 93.14(12) . . ?
O26 Ti4 O16 92.63(11) . . ?
O28 Ti4 O20 92.93(11) . . ?
O26 Ti4 O20 92.09(11) . . ?
O16 Ti4 O20 170.99(12) . . ?
O28 Ti4 O17 92.37(12) . . ?
O26 Ti4 O17 161.70(13) . . ?
O16 Ti4 O17 86.09(12) . . ?
O20 Ti4 O17 87.02(13) . . ?
O28 Ti4 O24 176.40(11) . 2_565 ?
O26 Ti4 O24 77.66(11) . 2_565 ?
O16 Ti4 O24 86.89(13) . 2_565 ?
O20 Ti4 O24 86.64(12) . 2_565 ?
O17 Ti4 O24 84.05(12) . 2_565 ?
O28 Ti4 Ti6 145.19(8) . 2_565 ?
O26 Ti4 Ti6 40.68(8) . 2_565 ?
O16 Ti4 Ti6 81.62(9) . 2_565 ?
O20 Ti4 Ti6 97.08(9) . 2_565 ?
O17 Ti4 Ti6 121.30(9) . 2_565 ?
O24 Ti4 Ti6 38.35(8) 2_565 2_565 ?
O28 Ti4 Ti5 22.47(8) . . ?
O26 Ti4 Ti5 121.37(8) . . ?
O16 Ti4 Ti5 107.15(10) . . ?
O20 Ti4 Ti5 76.74(9) . . ?
O17 Ti4 Ti5 76.20(9) . . ?
O24 Ti4 Ti5 154.65(8) 2_565 . ?
Ti6 Ti4 Ti5 161.52(3) 2_565 . ?
O27 Ti5 O28 97.71(13) . . ?
O27 Ti5 O26 99.46(12) . 2_565 ?
O28 Ti5 O26 97.39(11) . 2_565 ?
O27 Ti5 O21 93.91(13) . . ?
O28 Ti5 O21 163.27(12) . . ?
O26 Ti5 O21 92.52(11) 2_565 . ?
O27 Ti5 O18 89.88(12) . . ?
O28 Ti5 O18 87.76(10) . . ?
O26 Ti5 O18 168.59(11) 2_565 . ?
O21 Ti5 O18 80.23(10) . . ?
O27 Ti5 O19 172.77(11) . . ?
O28 Ti5 O19 86.02(11) . . ?
O26 Ti5 O19 86.15(10) 2_565 . ?
O21 Ti5 O19 81.21(11) . . ?
O18 Ti5 O19 84.05(10) . . ?
O27 Ti5 Ti4 110.71(11) . . ?
O28 Ti5 Ti4 21.03(8) . . ?
O26 Ti5 Ti4 110.23(8) 2_565 . ?
O21 Ti5 Ti4 142.25(9) . . ?
O18 Ti5 Ti4 71.97(8) . . ?
O19 Ti5 Ti4 71.14(8) . . ?
O25 Ti6 O23 96.06(16) . . ?
O25 Ti6 O24 98.66(16) . . ?
O23 Ti6 O24 99.21(13) . . ?
O25 Ti6 O22 94.23(15) . . ?
O23 Ti6 O22 92.37(13) . . ?
O24 Ti6 O22 161.61(13) . . ?
O25 Ti6 O26 96.66(13) . 2_565 ?
O23 Ti6 O26 167.05(14) . 2_565 ?
O24 Ti6 O26 76.44(11) . 2_565 ?
O22 Ti6 O26 89.12(11) . 2_565 ?
O25 Ti6 O15 175.37(15) . 2_565 ?
O23 Ti6 O15 85.00(15) . 2_565 ?
O24 Ti6 O15 85.60(13) . 2_565 ?
O22 Ti6 O15 81.21(11) . 2_565 ?
O26 Ti6 O15 82.52(11) 2_565 2_565 ?
O25 Ti6 Ti4 107.48(12) . 2_565 ?
O23 Ti6 Ti4 135.60(11) . 2_565 ?
O24 Ti6 Ti4 41.34(9) . 2_565 ?
O22 Ti6 Ti4 121.82(9) . 2_565 ?
O26 Ti6 Ti4 36.44(7) 2_565 2_565 ?
O15 Ti6 Ti4 74.54(8) 2_565 2_565 ?

loop_
_geom_bond_atom_site_label_1
_geom_bond_atom_site_label_2
_geom_bond_distance
_geom_bond_site_symmetry_2
_geom_bond_publ_flag
C1 C6 1.47(3) . ?
C1 C2 1.48(3) . ?
C1 H1 0.95 . ?
C2 C3 1.43(4) . ?
C2 H2 0.95 . ?
C3 C4 1.33(3) . ?
C3 C7 1.56(3) . ?
C4 C5 1.41(2) . ?
C4 H4 0.95 . ?
C5 C6 1.34(3) . ?
C5 H5 0.95 . ?
C6 C8 1.63(3) . ?
C7 H7A 0.98 . ?
C7 H7B 0.98 . ?
C7 H7C 0.98 . ?
C1A C2A 1.378(14) . ?
C1A C6A 1.394(12) . ?
C1A H1A 0.95 . ?
C2A C3A 1.41(3) . ?
C2A H2A 0.95 . ?
C3A C4A 1.33(3) . ?
C3A C7A 1.514(16) . ?
C4A C5A 1.397(14) . ?
C4A H4A 0.95 . ?
C5A C6A 1.338(15) . ?
C5A H5A 0.95 . ?
C6A C8 1.478(10) . ?
C7A H7AA 0.98 . ?
C7A H7AB 0.98 . ?
C7A H7AC 0.98 . ?
C8 O1 1.208(7) . ?
C8 O2 1.315(7) . ?
C9 C10 1.381(5) . ?
C9 C14 1.392(6) . ?
C9 H9 0.95 . ?
C10 C11 1.377(6) . ?
C10 H10 0.95 . ?
C11 C12 1.386(7) . ?
C11 C15 1.509(6) . ?
C12 C13 1.388(6) . ?
C12 H12 0.95 . ?
C13 C14 1.392(6) . ?
C13 H13 0.95 . ?
C14 C16 1.487(5) . ?
C15 H15A 0.98 . ?
C15 H15B 0.98 . ?
C15 H15C 0.98 . ?
C16 O3 1.259(5) . ?
C16 O4 1.263(4) . ?
C17 C18 1.359(7) . ?
C17 C22 1.367(6) . ?
C17 H17 0.95 . ?
C18 C19 1.373(7) . ?
C18 H18 0.95 . ?
C19 C20 1.362(9) . ?
C19 C23 1.541(8) . ?
C20 C21 1.360(8) . ?
C20 H20 0.95 . ?
C21 C22 1.374(6) . ?
C21 H21 0.95 . ?
C22 C24 1.467(6) . ?
C23 H23A 0.98 . ?
C23 H23B 0.98 . ?
C23 H23C 0.98 . ?
C24 O6 1.257(4) . ?
C24 O5 1.279(4) . ?
C25 C30 1.378(6) . ?
C25 C26 1.381(6) . ?
C25 H25 0.95 . ?
C26 C27 1.389(6) . ?
C26 H26 0.95 . ?
C27 C28 1.385(6) . ?
C27 C31 1.510(7) . ?
C28 C29 1.376(6) . ?
C28 H28 0.95 . ?
C29 C30 1.388(6) . ?
C29 H29 0.95 . ?
C30 C32 1.494(6) . ?
C31 H31A 0.98 . ?
C31 H31B 0.98 . ?
C31 H31C 0.98 . ?
C32 O8 1.251(5) . ?
C32 O7 1.259(5) . ?
C33 O9 1.455(8) . ?
C33 C34 1.471(9) . ?
C33 H33A 0.99 . ?
C33 H33B 0.99 . ?
C34 H34A 0.98 . ?
C34 H34B 0.98 . ?
C34 H34C 0.98 . ?
C35 O10 1.262(10) . ?
C35 C36 1.295(11) . ?
C35 H35A 0.99 . ?
C35 H35B 0.99 . ?
C36 H36A 0.98 . ?
C36 H36B 0.98 . ?
C36 H36C 0.98 . ?
C37 C38 1.460(9) . ?
C37 H37A 0.98 . ?
C37 H37B 0.98 . ?
C37 H37C 0.98 . ?
C38 O11 1.424(5) . ?
C38 H38A 0.99 . ?
C38 H38B 0.99 . ?
C39 C40 1.22(4) . ?
C39 O12 1.51(5) . ?
C39 H39A 0.99 . ?
C39 H39B 0.99 . ?
C40 H40A 0.98 . ?
C40 H40B 0.98 . ?
C40 H40C 0.98 . ?
C39A C40A 1.11(3) . ?
C39A O12 1.37(2) . ?
C39A H39C 0.99 . ?
C39A H39D 0.99 . ?
C40A H40D 0.98 . ?
C40A H40E 0.98 . ?
C40A H40F 0.98 . ?
C41 C46 1.386(12) . ?
C41 C42 1.392(13) . ?
C41 H41 0.95 . ?
C42 C43 1.345(13) . ?
C42 H42 0.95 . ?
C43 C44 1.360(11) . ?
C43 C47 1.544(9) . ?
C44 C45 1.372(8) . ?
C44 H44 0.95 . ?
C45 C46 1.383(9) . ?
C45 H45 0.95 . ?
C46 C48 1.445(7) . ?
C47 H47A 0.98 . ?
C47 H47B 0.98 . ?
C47 H47C 0.98 . ?
C41A C46A 1.27(3) . ?
C41A C42A 1.36(3) . ?
C41A H41A 0.95 . ?
C42A C43A 1.46(3) . ?
C42A H42A 0.95 . ?
C43A C44A 1.39(2) . ?
C43A C47A 1.49(2) . ?
C44A C45A 1.43(2) . ?
C44A C44A 1.81(3) 2 ?
C44A H44A 0.95 . ?
C45A C46A 1.43(3) . ?
C45A H45A 0.95 . ?
C46A C48 1.75(2) . ?
C47A H47D 0.98 . ?
C47A H47E 0.98 . ?
C47A H47F 0.98 . ?
C48 O15 1.251(5) . ?
C48 O16 1.279(5) . ?
C49 C54 1.386(6) . ?
C49 C50 1.395(5) . ?
C49 H49 0.95 . ?
C50 C51 1.382(7) . ?
C50 H50 0.95 . ?
C51 C52 1.391(8) . ?
C51 C55 1.516(5) . ?
C52 C53 1.385(6) . ?
C52 H52 0.95 . ?
C53 C54 1.391(6) . ?
C53 H53 0.95 . ?
C54 C56 1.498(5) . ?
C55 H55A 0.98 . ?
C55 H55B 0.98 . ?
C55 H55C 0.98 . ?
C56 O18 1.256(5) . ?
C56 O17 1.264(5) . ?
C57 C58 1.358(16) . ?
C57 C62 1.41(2) . ?
C57 H57 0.95 . ?
C58 C59 1.381(15) . ?
C58 H58 0.95 . ?
C59 C60 1.335(16) . ?
C59 C63 1.511(14) . ?
C60 C61 1.391(15) . ?
C60 H60 0.95 . ?
C61 C62 1.365(16) . ?
C61 H61 0.95 . ?
C62 C64 1.412(17) . ?
C63 H63A 0.98 . ?
C63 H63B 0.98 . ?
C63 H63C 0.98 . ?
C57A C62A 1.32(2) . ?
C57A C58A 1.391(18) . ?
C57A H57A 0.95 . ?
C58A C59A 1.366(19) . ?
C58A H58A 0.95 . ?
C59A C60A 1.376(16) . ?
C59A C63A 1.553(13) . ?
C60A C61A 1.353(15) . ?
C60A H60A 0.95 . ?
C61A C62A 1.398(17) . ?
C61A H61A 0.95 . ?
C62A C64 1.591(15) . ?
C63A H63D 0.98 . ?
C63A H63E 0.98 . ?
C63A H63F 0.98 . ?
C64 O19 1.252(5) . ?
C64 O20 1.273(5) . ?
C65 C66 1.378(6) . ?
C65 C70 1.383(6) . ?
C65 H65 0.95 . ?
C66 C67 1.374(8) . ?
C66 H66 0.95 . ?
C67 C68 1.370(9) . ?
C67 C71 1.527(7) . ?
C68 C69 1.385(8) . ?
C68 H68 0.95 . ?
C69 C70 1.383(7) . ?
C69 H69 0.95 . ?
C70 C72 1.496(5) . ?
C71 H71A 0.98 . ?
C71 H71B 0.98 . ?
C71 H71C 0.98 . ?
C72 O21 1.250(5) . ?
C72 O22 1.259(4) . ?
C73 C74 1.50(3) . ?
C73 O23 1.68(2) . ?
C73 H73A 0.99 . ?
C73 H73B 0.99 . ?
C74 H74A 0.98 . ?
C74 H74B 0.98 . ?
C74 H74C 0.98 . ?
C73A O23 1.349(8) . ?
C73A C74A 1.519(14) . ?
C73A H73C 0.99 . ?
C73A H73D 0.99 . ?
C74A H74D 0.98 . ?
C74A H74E 0.98 . ?
C74A H74F 0.98 . ?
C75 O24 1.418(5) . ?
C75 C76 1.467(8) . ?
C75 H75A 0.99 . ?
C75 H75B 0.99 . ?
C76 H76A 0.98 . ?
C76 H76B 0.98 . ?
C76 H76C 0.98 . ?
C77 O25 1.374(6) . ?
C77 C78 1.476(9) . ?
C77 H77A 0.99 . ?
C77 H77B 0.99 . ?
C78 H78A 0.98 . ?
C78 H78B 0.98 . ?
C78 H78C 0.98 . ?
C79 C80 1.254(17) . ?
C79 O27 1.341(8) . ?
C79 H79A 0.99 . ?
C79 H79B 0.99 . ?
C80 H80A 0.98 . ?
C80 H80B 0.98 . ?
C80 H80C 0.98 . ?
O1 Ti3 2.122(4) 2_676 ?
O2 Ti1 2.013(3) . ?
O3 Ti1 2.047(3) . ?
O4 Ti2 2.081(2) . ?
O5 Ti1 2.003(3) . ?
O6 Ti2 2.084(3) . ?
O7 Ti2 2.040(3) . ?
O8 Ti3 2.042(3) . ?
O9 Ti3 1.781(3) . ?
O10 Ti3 1.768(4) . ?
O11 Ti3 1.961(3) . ?
O11 Ti1 2.073(2) 2_676 ?
O12 Ti2 1.769(3) . ?
O13 Ti1 1.894(2) 2_676 ?
O13 Ti2 1.898(2) . ?
O13 Ti3 2.103(2) . ?
O14 Ti1 1.754(2) . ?
O14 Ti2 1.878(2) . ?
O15 Ti6 2.171(3) 2_565 ?
O16 Ti4 1.996(3) . ?
O17 Ti4 2.043(3) . ?
O18 Ti5 2.084(3) . ?
O19 Ti5 2.095(3) . ?
O20 Ti4 1.996(3) . ?
O21 Ti5 2.044(3) . ?
O22 Ti6 2.016(3) . ?
O23 Ti6 1.789(3) . ?
O24 Ti6 1.958(3) . ?
O24 Ti4 2.084(3) 2_565 ?
O25 Ti6 1.787(3) . ?
O26 Ti4 1.892(2) . ?
O26 Ti5 1.910(2) 2_565 ?
O26 Ti6 2.076(3) 2_565 ?
O27 Ti5 1.754(3) . ?
O28 Ti4 1.760(3) . ?
O28 Ti5 1.874(3) . ?
Ti1 Ti3 3.1116(10) 2_676 ?
Ti1 Ti2 3.3780(10) . ?
Ti4 Ti6 3.1043(12) 2_565 ?
Ti4 Ti5 3.3752(11) . ?

loop_
_geom_torsion_atom_site_label_1
_geom_torsion_atom_site_label_2
_geom_torsion_atom_site_label_3
_geom_torsion_atom_site_label_4
_geom_torsion
_geom_torsion_site_symmetry_1
_geom_torsion_site_symmetry_2
_geom_torsion_site_symmetry_3
_geom_torsion_site_symmetry_4
_geom_torsion_publ_flag
C6 C1 C2 C3 4(3) . . . . ?
C1 C2 C3 C4 -6(4) . . . . ?
C1 C2 C3 C7 178.6(18) . . . . ?
C2 C3 C4 C5 5(4) . . . . ?
C7 C3 C4 C5 -179.8(19) . . . . ?
C3 C4 C5 C6 -2(4) . . . . ?
C4 C5 C6 C1 0(3) . . . . ?
C4 C5 C6 C8 -172.1(19) . . . . ?
C2 C1 C6 C5 -2(3) . . . . ?
C2 C1 C6 C8 172.7(18) . . . . ?
C6A C1A C2A C3A -4.5(17) . . . . ?
C1A C2A C3A C4A 9(2) . . . . ?
C1A C2A C3A C7A -179.9(10) . . . . ?
C2A C3A C4A C5A -10(2) . . . . ?
C7A C3A C4A C5A 179.6(13) . . . . ?
C3A C4A C5A C6A 6(2) . . . . ?
C4A C5A C6A C1A -0.2(14) . . . . ?
C4A C5A C6A C8 -179.6(9) . . . . ?
C2A C1A C6A C5A -0.1(12) . . . . ?
C2A C1A C6A C8 179.2(7) . . . . ?
C5A C6A C8 O1 173.1(6) . . . . ?
C1A C6A C8 O1 -6.3(8) . . . . ?
C5A C6A C8 O2 -6.0(9) . . . . ?
C1A C6A C8 O2 174.6(5) . . . . ?
C5 C6 C8 O1 -177.9(18) . . . . ?
C1 C6 C8 O1 9(2) . . . . ?
C5 C6 C8 O2 -7(2) . . . . ?
C1 C6 C8 O2 179.7(12) . . . . ?
C14 C9 C10 C11 -0.4(7) . . . . ?
C9 C10 C11 C12 0.8(7) . . . . ?
C9 C10 C11 C15 178.5(5) . . . . ?
C10 C11 C12 C13 -0.7(8) . . . . ?
C15 C11 C12 C13 -178.4(5) . . . . ?
C11 C12 C13 C14 0.3(8) . . . . ?
C12 C13 C14 C9 0.1(7) . . . . ?
C12 C13 C14 C16 179.5(5) . . . . ?
C10 C9 C14 C13 0.0(7) . . . . ?
C10 C9 C14 C16 -179.5(4) . . . . ?
C13 C14 C16 O3 -1.5(7) . . . . ?
C9 C14 C16 O3 178.0(4) . . . . ?
C13 C14 C16 O4 179.3(4) . . . . ?
C9 C14 C16 O4 -1.3(6) . . . . ?
C22 C17 C18 C19 -0.7(10) . . . . ?
C17 C18 C19 C20 1.6(11) . . . . ?
C17 C18 C19 C23 179.5(7) . . . . ?
C18 C19 C20 C21 -1.6(11) . . . . ?
C23 C19 C20 C21 -179.5(7) . . . . ?
C19 C20 C21 C22 0.9(10) . . . . ?
C18 C17 C22 C21 -0.1(8) . . . . ?
C18 C17 C22 C24 179.7(5) . . . . ?
C20 C21 C22 C17 0.0(8) . . . . ?
C20 C21 C22 C24 -179.7(5) . . . . ?
C17 C22 C24 O6 -1.3(5) . . . . ?
C21 C22 C24 O6 178.4(4) . . . . ?
C17 C22 C24 O5 177.7(4) . . . . ?
C21 C22 C24 O5 -2.6(5) . . . . ?
C30 C25 C26 C27 2.6(8) . . . . ?
C25 C26 C27 C28 -3.2(9) . . . . ?
C25 C26 C27 C31 178.0(6) . . . . ?
C26 C27 C28 C29 1.4(10) . . . . ?
C31 C27 C28 C29 -179.8(6) . . . . ?
C27 C28 C29 C30 1.0(10) . . . . ?
C26 C25 C30 C29 -0.1(8) . . . . ?
C26 C25 C30 C32 179.0(5) . . . . ?
C28 C29 C30 C25 -1.7(8) . . . . ?
C28 C29 C30 C32 179.2(5) . . . . ?
C25 C30 C32 O8 -171.7(5) . . . . ?
C29 C30 C32 O8 7.5(7) . . . . ?
C25 C30 C32 O7 8.6(7) . . . . ?
C29 C30 C32 O7 -172.3(5) . . . . ?
C46 C41 C42 C43 2(2) . . . . ?
C41 C42 C43 C44 1(2) . . . . ?
C41 C42 C43 C47 178.4(12) . . . . ?
C42 C43 C44 C45 -2.3(16) . . . . ?
C47 C43 C44 C45 -180.0(9) . . . . ?
C43 C44 C45 C46 0.9(12) . . . . ?
C44 C45 C46 C41 2.1(12) . . . . ?
C44 C45 C46 C48 -176.6(7) . . . . ?
C42 C41 C46 C45 -3.7(17) . . . . ?
C42 C41 C46 C48 175.0(11) . . . . ?
C46A C41A C42A C43A -10(3) . . . . ?
C41A C42A C43A C44A 2(2) . . . . ?
C41A C42A C43A C47A -174.4(17) . . . . ?
C42A C43A C44A C45A 5(2) . . . . ?
C47A C43A C44A C45A -178.4(17) . . . . ?
C42A C43A C44A C44A -113(2) . . . 2 ?
C47A C43A C44A C44A 64(3) . . . 2 ?
C43A C44A C45A C46A -5(3) . . . . ?
C44A C44A C45A C46A 129.5(19) 2 . . . ?
C42A C41A C46A C45A 9(3) . . . . ?
C42A C41A C46A C48 -164.2(14) . . . . ?
C44A C45A C46A C41A -2(3) . . . . ?
C44A C45A C46A C48 171.9(14) . . . . ?
C45 C46 C48 O15 5.7(10) . . . . ?
C41 C46 C48 O15 -173.0(8) . . . . ?
C45 C46 C48 O16 -167.8(6) . . . . ?
C41 C46 C48 O16 13.6(11) . . . . ?
C41A C46A C48 O15 178.0(17) . . . . ?
C45A C46A C48 O15 5(2) . . . . ?
C41A C46A C48 O16 -24(2) . . . . ?
C45A C46A C48 O16 162.4(15) . . . . ?
C54 C49 C50 C51 -0.1(6) . . . . ?
C49 C50 C51 C52 0.9(7) . . . . ?
C49 C50 C51 C55 179.9(4) . . . . ?
C50 C51 C52 C53 -0.8(7) . . . . ?
C55 C51 C52 C53 -179.7(4) . . . . ?
C51 C52 C53 C54 -0.2(7) . . . . ?
C50 C49 C54 C53 -0.8(6) . . . . ?
C50 C49 C54 C56 178.7(4) . . . . ?
C52 C53 C54 C49 1.0(6) . . . . ?
C52 C53 C54 C56 -178.5(4) . . . . ?
C49 C54 C56 O18 -0.3(6) . . . . ?
C53 C54 C56 O18 179.2(4) . . . . ?
C49 C54 C56 O17 -179.0(4) . . . . ?
C53 C54 C56 O17 0.6(6) . . . . ?
C62 C57 C58 C59 1(2) . . . . ?
C57 C58 C59 C60 0(2) . . . . ?
C57 C58 C59 C63 179.5(12) . . . . ?
C58 C59 C60 C61 -1.0(19) . . . . ?
C63 C59 C60 C61 179.7(11) . . . . ?
C59 C60 C61 C62 1.0(19) . . . . ?
C60 C61 C62 C57 -0.3(16) . . . . ?
C60 C61 C62 C64 -178.6(10) . . . . ?
C58 C57 C62 C61 -0.5(18) . . . . ?
C58 C57 C62 C64 177.7(11) . . . . ?
C62A C57A C58A C59A -1(2) . . . . ?
C57A C58A C59A C60A 3(2) . . . . ?
C57A C58A C59A C63A -177.8(12) . . . . ?
C58A C59A C60A C61A -2(2) . . . . ?
C63A C59A C60A C61A 178.3(12) . . . . ?
C59A C60A C61A C62A 0.0(18) . . . . ?
C58A C57A C62A C61A -1(2) . . . . ?
C58A C57A C62A C64 -179.5(11) . . . . ?
C60A C61A C62A C57A 1.5(19) . . . . ?
C60A C61A C62A C64 180.0(11) . . . . ?
C61 C62 C64 O19 -6.1(12) . . . . ?
C57 C62 C64 O19 175.8(9) . . . . ?
C61 C62 C64 O20 -178.8(8) . . . . ?
C57 C62 C64 O20 3.0(13) . . . . ?
C57A C62A C64 O19 175.7(11) . . . . ?
C61A C62A C64 O19 -2.8(14) . . . . ?
C57A C62A C64 O20 -10.3(16) . . . . ?
C61A C62A C64 O20 171.2(9) . . . . ?
C70 C65 C66 C67 0.4(7) . . . . ?
C65 C66 C67 C68 -3.1(9) . . . . ?
C65 C66 C67 C71 179.1(5) . . . . ?
C66 C67 C68 C69 4.2(11) . . . . ?
C71 C67 C68 C69 -178.0(6) . . . . ?
C67 C68 C69 C70 -2.4(11) . . . . ?
C66 C65 C70 C69 1.3(7) . . . . ?
C66 C65 C70 C72 179.4(4) . . . . ?
C68 C69 C70 C65 -0.4(8) . . . . ?
C68 C69 C70 C72 -178.5(5) . . . . ?
C65 C70 C72 O21 -10.0(5) . . . . ?
C69 C70 C72 O21 168.1(4) . . . . ?
C65 C70 C72 O22 169.5(4) . . . . ?
C69 C70 C72 O22 -12.4(6) . . . . ?
O2 C8 O1 Ti3 -8.6(7) . . . 2_676 ?
C6A C8 O1 Ti3 172.3(3) . . . 2_676 ?
C6 C8 O1 Ti3 160.2(13) . . . 2_676 ?
O1 C8 O2 Ti1 -4.9(6) . . . . ?
C6A C8 O2 Ti1 174.1(4) . . . . ?
C6 C8 O2 Ti1 -178.7(7) . . . . ?
O4 C16 O3 Ti1 3.1(7) . . . . ?
C14 C16 O3 Ti1 -176.1(3) . . . . ?
O3 C16 O4 Ti2 -10.3(7) . . . . ?
C14 C16 O4 Ti2 168.9(3) . . . . ?
O6 C24 O5 Ti1 -16.0(5) . . . . ?
C22 C24 O5 Ti1 165.1(2) . . . . ?
O5 C24 O6 Ti2 13.0(5) . . . . ?
C22 C24 O6 Ti2 -168.0(2) . . . . ?
O8 C32 O7 Ti2 10.1(8) . . . . ?
C30 C32 O7 Ti2 -170.2(3) . . . . ?
O7 C32 O8 Ti3 -1.8(9) . . . . ?
C30 C32 O8 Ti3 178.5(4) . . . . ?
C34 C33 O9 Ti3 87.1(8) . . . . ?
C36 C35 O10 Ti3 162.1(11) . . . . ?
C37 C38 O11 Ti3 112.3(5) . . . . ?
C37 C38 O11 Ti1 -76.9(6) . . . 2_676 ?
C40A C39A O12 Ti2 21(7) . . . . ?
C40 C39 O12 Ti2 156(2) . . . . ?
O16 C48 O15 Ti6 10.9(8) . . . 2_565 ?
C46 C48 O15 Ti6 -162.0(4) . . . 2_565 ?
C46A C48 O15 Ti6 164.7(10) . . . 2_565 ?
O15 C48 O16 Ti4 -1.1(8) . . . . ?
C46 C48 O16 Ti4 171.8(4) . . . . ?
C46A C48 O16 Ti4 -157.6(9) . . . . ?
O18 C56 O17 Ti4 -1.1(7) . . . . ?
C54 C56 O17 Ti4 177.4(3) . . . . ?
O17 C56 O18 Ti5 5.7(7) . . . . ?
C54 C56 O18 Ti5 -172.8(3) . . . . ?
O20 C64 O19 Ti5 -14.0(5) . . . . ?
C62 C64 O19 Ti5 174.4(6) . . . . ?
C62A C64 O19 Ti5 159.9(6) . . . . ?
O19 C64 O20 Ti4 16.9(5) . . . . ?
C62 C64 O20 Ti4 -170.4(6) . . . . ?
C62A C64 O20 Ti4 -156.3(7) . . . . ?
O22 C72 O21 Ti5 -4.2(6) . . . . ?
C70 C72 O21 Ti5 175.2(2) . . . . ?
O21 C72 O22 Ti6 -4.2(6) . . . . ?
C70 C72 O22 Ti6 176.3(3) . . . . ?
C74A C73A O23 Ti6 -85.8(9) . . . . ?
C74 C73 O23 Ti6 -146.0(12) . . . . ?
C76 C75 O24 Ti6 -116.9(5) . . . . ?
C76 C75 O24 Ti4 79.0(7) . . . 2_565 ?
C78 C77 O25 Ti6 136.2(6) . . . . ?
C80 C79 O27 Ti5 -50(3) . . . . ?
Ti2 O14 Ti1 O13 136.1(2) . . . 2_676 ?
Ti2 O14 Ti1 O5 43.7(2) . . . . ?
Ti2 O14 Ti1 O2 -130.7(2) . . . . ?
Ti2 O14 Ti1 O3 -44.0(2) . . . . ?
Ti2 O14 Ti1 Ti3 152.96(12) . . . 2_676 ?
C39A O12 Ti2 O14 -45(3) . . . . ?
C39 O12 Ti2 O14 -85(4) . . . . ?
C39A O12 Ti2 O13 -145(3) . . . . ?
C39 O12 Ti2 O13 175(4) . . . . ?
C39A O12 Ti2 O7 122(3) . . . . ?
C39 O12 Ti2 O7 82(4) . . . . ?
C39A O12 Ti2 O4 42(3) . . . . ?
C39 O12 Ti2 O4 2(4) . . . . ?
C39A O12 Ti2 Ti1 -27(3) . . . . ?
C39 O12 Ti2 Ti1 -68(4) . . . . ?
Ti1 O14 Ti2 O12 127.0(2) . . . . ?
Ti1 O14 Ti2 O13 -130.5(2) . . . . ?
Ti1 O14 Ti2 O7 -0.5(6) . . . . ?
Ti1 O14 Ti2 O4 39.5(2) . . . . ?
Ti1 O14 Ti2 O6 -44.1(2) . . . . ?
Ti1 O13 Ti2 O12 111.58(19) 2_676 . . . ?
Ti3 O13 Ti2 O12 -60.2(2) . . . . ?
Ti1 O13 Ti2 O14 13.50(19) 2_676 . . . ?
Ti3 O13 Ti2 O14 -158.26(16) . . . . ?
Ti1 O13 Ti2 O7 -153.73(17) 2_676 . . . ?
Ti3 O13 Ti2 O7 34.52(18) . . . . ?
Ti1 O13 Ti2 O4 -105.9(5) 2_676 . . . ?
Ti3 O13 Ti2 O4 82.4(6) . . . . ?
Ti1 O13 Ti2 O6 -71.82(17) 2_676 . . . ?
Ti3 O13 Ti2 O6 116.43(17) . . . . ?
Ti1 O13 Ti2 Ti1 -3.37(19) 2_676 . . . ?
Ti3 O13 Ti2 Ti1 -175.13(13) . . . . ?
C35 O10 Ti3 O9 176(3) . . . . ?
C35 O10 Ti3 O11 -84(3) . . . . ?
C35 O10 Ti3 O8 82(3) . . . . ?
C35 O10 Ti3 O13 -8(3) . . . . ?
C35 O10 Ti3 Ti1 -44(3) . . . 2_676 ?
C33 O9 Ti3 O10 -172.6(7) . . . . ?
C33 O9 Ti3 O11 88.8(7) . . . . ?
C33 O9 Ti3 O8 -78.2(7) . . . . ?
C33 O9 Ti3 O13 24.5(10) . . . . ?
C33 O9 Ti3 O1 2.3(7) . . . 2_676 ?
C33 O9 Ti3 Ti1 64.7(7) . . . 2_676 ?
Ti5 O28 Ti4 O26 -136.57(18) . . . . ?
Ti5 O28 Ti4 O16 129.79(19) . . . . ?
Ti5 O28 Ti4 O20 -43.6(2) . . . . ?
Ti5 O28 Ti4 O17 43.6(2) . . . . ?
Ti5 O28 Ti4 Ti6 -150.40(11) . . . 2_565 ?
Ti5 O26 Ti4 O28 22.77(19) 2_565 . . . ?
Ti6 O26 Ti4 O28 -167.92(11) 2_565 . . . ?
Ti5 O26 Ti4 O16 116.79(17) 2_565 . . . ?
Ti6 O26 Ti4 O16 -73.90(13) 2_565 . . . ?
Ti5 O26 Ti4 O20 -70.88(17) 2_565 . . . ?
Ti6 O26 Ti4 O20 98.43(12) 2_565 . . . ?
Ti5 O26 Ti4 O17 -157.7(3) 2_565 . . . ?
Ti6 O26 Ti4 O17 11.6(4) 2_565 . . . ?
Ti5 O26 Ti4 O24 -156.98(19) 2_565 . . 2_565 ?
Ti6 O26 Ti4 O24 12.33(12) 2_565 . . 2_565 ?
Ti5 O26 Ti4 Ti6 -169.3(2) 2_565 . . 2_565 ?
Ti5 O26 Ti4 Ti5 4.8(2) 2_565 . . . ?
Ti6 O26 Ti4 Ti5 174.15(5) 2_565 . . . ?
C79 O27 Ti5 O28 53(2) . . . . ?
C79 O27 Ti5 O26 151(2) . . . 2_565 ?
C79 O27 Ti5 O21 -115(2) . . . . ?
C79 O27 Ti5 O18 -35(2) . . . . ?
C79 O27 Ti5 Ti4 35(2) . . . . ?
Ti4 O28 Ti5 O27 -130.0(2) . . . . ?
Ti4 O28 Ti5 O26 129.37(19) . . . 2_565 ?
Ti4 O28 Ti5 O21 3.6(5) . . . . ?
Ti4 O28 Ti5 O18 -40.40(19) . . . . ?
Ti4 O28 Ti5 O19 43.79(19) . . . . ?
C77 O25 Ti6 O23 -19.0(6) . . . . ?
C77 O25 Ti6 O24 -119.3(6) . . . . ?
C77 O25 Ti6 O22 73.8(6) . . . . ?
C77 O25 Ti6 O26 163.4(6) . . . 2_565 ?
C77 O25 Ti6 Ti4 -160.9(6) . . . 2_565 ?
C73A O23 Ti6 O25 179.2(9) . . . . ?
C73 O23 Ti6 O25 152.4(7) . . . . ?
C73A O23 Ti6 O24 -81.0(9) . . . . ?
C73 O23 Ti6 O24 -107.8(7) . . . . ?
C73A O23 Ti6 O22 84.6(9) . . . . ?
C73 O23 Ti6 O22 57.8(7) . . . . ?
C73A O23 Ti6 O26 -11.8(12) . . . 2_565 ?
C73 O23 Ti6 O26 -38.6(10) . . . 2_565 ?
C73A O23 Ti6 O15 3.7(9) . . . 2_565 ?
C73 O23 Ti6 O15 -23.1(7) . . . 2_565 ?
C73A O23 Ti6 Ti4 -58.2(9) . . . 2_565 ?
C73 O23 Ti6 Ti4 -85.0(7) . . . 2_565 ?
